data_7711367
loop_
_publ_author_name
'Shi, Rong'
'Xu, Ze-Ming'
'Chen, Cao'
'Niu, Zheng'
'Lang, Jian-Ping'

_publ_section_title
;
 A 3D/3D hetero-interpenetrated MOF with a novel (3,9)-c net and 6-c lcy
 net for the fluorescence detection of carbaryl
;
_journal_name_full 'Dalton Transactions'
_journal_paper_doi 10.1039/D2DT01893D
_journal_year 2022
_chemical_absolute_configuration unk
_chemical_formula_moiety 'C327 H214 N27 O110 Zn16, C156 H96 N12 O50 Zn8, 3(Cl O4), 1(C4 H12 N), 6[C5H11NO], 14[H2O]'
_chemical_formula_sum 'C517 H416 Cl3 N46 O192 Zn24'
_chemical_formula_weight 12021.111
_space_group_crystal_system cubic
_space_group_IT_number 198
_space_group_name_Hall 'P 2ac 2ab 3'
_space_group_name_H-M_alt 'P 21 3'
_symmetry_Int_Tables_number 198
_audit_block_doi 10.5517/ccdc.csd.cc27vz14
_audit_creation_date 2022-09-22
_audit_creation_method
;
Olex2 1.5-dev
(compiled 2022.07.25 svn.r36e0af09 for OlexSys, GUI svn.r6444)
;
_audit_update_record
;
2022-09-25 deposited with the CCDC.	2022-09-28 downloaded from the CCDC.
;
_cell_angle_alpha 90
_cell_angle_beta 90
_cell_angle_gamma 90
_cell_formula_units_Z 2
_cell_length_a 32.520(5)
_cell_length_b 32.520(5)
_cell_length_c 32.520(5)
_cell_measurement_reflns_used 9813
_cell_measurement_temperature 119.97
_cell_measurement_theta_max 24.07
_cell_measurement_theta_min 2.26
_cell_volume 34392(9)
_computing_cell_refinement 'SAINT v8.37A (Bruker, 2015)'
_computing_data_collection 'SAINT v8.37A (Bruker, 2015)'
_computing_data_reduction 'SAINT v8.37A (Bruker, 2015)'
_computing_molecular_graphics 'Olex2 1.5-dev (Dolomanov et al., 2009)'
_computing_publication_material 'Olex2 1.5-dev (Dolomanov et al., 2009)'
_computing_structure_refinement 'olex2.refine 1.5-dev (Bourhis et al., 2015)'
_computing_structure_solution 'SHELXT 2018/2 (Sheldrick, 2018)'
_diffrn_ambient_temperature 119.97
_diffrn_detector_area_resol_mean 7.9
_diffrn_detector_type 'CCD area detector'
_diffrn_measured_fraction_theta_full 0.9986
_diffrn_measured_fraction_theta_max 0.9986
_diffrn_measurement_device 'three-circle diffractometer'
_diffrn_measurement_device_type 'Bruker APEX2 microsource'
_diffrn_measurement_method '\w and \f scans'
_diffrn_radiation_type 'Mo K\a'
_diffrn_radiation_wavelength 0.71073
_diffrn_reflns_av_R_equivalents 0.0831
_diffrn_reflns_av_unetI/netI 0.0788
_diffrn_reflns_Laue_measured_fraction_full 0.9986
_diffrn_reflns_Laue_measured_fraction_max 0.9986
_diffrn_reflns_limit_h_max 38
_diffrn_reflns_limit_h_min -28
_diffrn_reflns_limit_k_max 38
_diffrn_reflns_limit_k_min -37
_diffrn_reflns_limit_l_max 33
_diffrn_reflns_limit_l_min -37
_diffrn_reflns_number 94763
_diffrn_reflns_point_group_measured_fraction_full 0.9987
_diffrn_reflns_point_group_measured_fraction_max 0.9987
_diffrn_reflns_theta_full 24.7426
_diffrn_reflns_theta_max 24.74
_diffrn_reflns_theta_min 1.98
_exptl_absorpt_coefficient_mu 0.908
_exptl_absorpt_correction_type none
_exptl_crystal_colour colourless
_exptl_crystal_colour_primary colourless
_exptl_crystal_density_diffrn 1.161
_exptl_crystal_description block
_exptl_crystal_F_000 12320.190
_exptl_crystal_size_max 0.5
_exptl_crystal_size_mid 0.3
_exptl_crystal_size_min 0.2
_refine_diff_density_max 0.5488
_refine_diff_density_min -0.6577
_refine_diff_density_rms 0.0951
_refine_ls_abs_structure_details 'Hooft, R.W.W., Straver, L.H., Spek, A.L. (2010). J. Appl. Cryst., 43, 665-668.'
_refine_ls_abs_structure_Flack 0.026(6)
_refine_ls_d_res_high 0.8491
_refine_ls_d_res_low 10.2837
_refine_ls_goodness_of_fit_ref 0.9892
_refine_ls_hydrogen_treatment constr
_refine_ls_matrix_type full
_refine_ls_number_constraints 129
_refine_ls_number_parameters 1106
_refine_ls_number_reflns 19628
_refine_ls_number_restraints 39
_refine_ls_restrained_S_all 0.9882
_refine_ls_R_factor_all 0.0625
_refine_ls_R_factor_gt 0.0555
_refine_ls_shift/su_max -0.0003
_refine_ls_shift/su_mean 0.0000
_refine_ls_structure_factor_coef Fsqd
_refine_ls_weighting_details 'w=1/[\s^2^(Fo^2^)+(0.0976P)^2^] where P=(Fo^2^+2Fc^2^)/3'
_refine_ls_weighting_scheme calc
_refine_ls_wR_factor_gt 0.1464
_refine_ls_wR_factor_ref 0.1514
_reflns_Friedel_coverage 0.999
_reflns_limit_h_max 22
_reflns_limit_h_min -22
_reflns_limit_k_max 38
_reflns_limit_k_min -38
_reflns_limit_l_max 38
_reflns_limit_l_min -38
_reflns_number_gt 16622
_reflns_number_total 19628
_reflns_threshold_expression I>=2u(I)
_cod_data_source_file d2dt01893d2.cif
_cod_data_source_block 1
_cod_original_sg_symbol_Hall ' P 2ac 2ab 3'
_cod_database_code 7711367
_olex2_refinement_description
;
1. Fixed Uiso
 At 1.2 times of:
  All C(H) groups, All C(H,H) groups, All N(H,H) groups
 At 1.5 times of:
  All C(H,H,H) groups, All O(H) groups, All O(H,H) groups
2. Restrained distances
 C85-C84
 1.5 with sigma of 0.02
 N6-C85
 1.5 with sigma of 0.02
 C56-C57
 1.5 with sigma of 0.02
 C54-C55
 1.5 with sigma of 0.02
 H4Ba-O4B
 0.9 with sigma of 0.02
 H4Bb-O4B
 0.9 with sigma of 0.02
 C53-N5
 1.5 with sigma of 0.02
 C87-C86
 1.5 with sigma of 0.02
 C86-N6
 1.5 with sigma of 0.02
3. Uiso/Uaniso restraints and constraints
C55 \\sim C54 \\sim N5 \\sim C53 \\sim C56 \\sim C57 \\sim Zn6: within 2A with
sigma of 0.04 and sigma for terminal atoms of 0.08 within 2A
Uanis(O4A) \\sim Ueq: with sigma of 0.02 and sigma for terminal atoms of 0.01
Uanis(O4B) \\sim Ueq: with sigma of 0.02 and sigma for terminal atoms of 0.01
Uanis(C64) \\sim Ueq, Uanis(C63) \\sim Ueq: with sigma of 0.02 and sigma for
terminal atoms of 0.01
Uanis(C86) \\sim Ueq: with sigma of 0.02 and sigma for terminal atoms of 0.04
Uanis(C87) = Uanis(C86) = Uanis(N6) = Uanis(C85) = Uanis(C84)
Uanis(N5) = Uanis(C54) = Uanis(C55) = Uanis(C56) = Uanis(C57) = Uanis(C53)
Uanis(O4B) = Uanis(O4A)
Uanis(O1) = Uanis(O2)
4. Others
 Fixed Sof: Cl2(0.166667) H1a(0.33333) H1b(0.33333) O32(0.166667) O4B(0.5)
 H4Ba(0.5) H4Bb(0.5) O33(0.5) N5(0.5) C53(0.5) C57(0.5) H57a(0.5) H57b(0.5)
 H57c(0.5) C56(0.5) C54(0.5) C55(0.5) H55a(0.5) H55b(0.5) H55c(0.5) N6(0.16667)
 H6a(0.16667) H6b(0.16667) C84(0.16667) H84a(0.16667) H84b(0.16667)
 H84c(0.16667) C85(0.16667) H85a(0.16667) H85b(0.16667) C86(0.16667)
 H86a(0.16667) H86b(0.16667) C87(0.16667) H87a(0.16667) H87b(0.16667)
 H87c(0.16667) O4A(0.5)
5.a Riding coordinates:
 C57(H57a,H57b,H57c), C84(H84a,H84b,H84c), C55(H55c,H55b,H55a)
5.b Ternary CH refined with riding coordinates:
 O12(H12), C12(H12a), C11(H11), C10(H10), C38(H38), C15(H15), C16(H16),
 C17(H17), C37(H37), C42(H42), C41(H41), C43(H43), C36(H36), C73(H73), C72(H72),
  C69(H69), C67(H67), C74(H74), C71(H71)
5.c Secondary CH2 refined with riding coordinates:
 N6(H6a,H6b), C85(H85a,H85b), C86(H86a,H86b)
5.d Aromatic/amide H refined with riding coordinates:
 C50(H50), C51(H51), C25(H25), C24(H24), C48(H48), C14(H14), C79(H79),
 C13(H13), C77(H77), C80(H80), C21(H21), C47(H47), C39(H39), C22(H22), C33(H33),
  C82(H82), C6(H6), C61(H61), C40(H40), C60(H60), C4(H4), C70(H70), C29(H29),
 C30(H30), C68(H68), C32(H32), C63(H63), C64(H64)
5.e X=CH2 refined with riding coordinates:
 O1(H1a,H1b), O4B(H4Ba,H4Bb)
5.f Idealised Me refined as rotating group:
 C87(H87a,H87b,H87c)
;
_smtbx_masks_special_details
;
A solvent mask was calculated and 944 electrons were 
found in a volume of 12368\%A^3^ in 2 voids per unit cell. 
This is consistent with the presence of 6[C5H11NO], 14[H2O] per Formula Unit 
which account for 952 electrons per unit cell.
;
_smtbx_masks_void_probe_radius 1.2
_smtbx_masks_void_truncation_radius 1.2
_olex2_submission_special_instructions 'No special instructions were received'

loop_
_space_group_symop_id
_space_group_symop_operation_xyz
1 x,y,z
2 z,x,y
3 y,z,x
4 -y+1/2,-z,x+1/2
5 z+1/2,-x+1/2,-y
6 -y,z+1/2,-x+1/2
7 -z+1/2,-x,y+1/2
8 -z,x+1/2,-y+1/2
9 y+1/2,-z+1/2,-x
10 x+1/2,-y+1/2,-z
11 -x,y+1/2,-z+1/2
12 -x+1/2,-y,z+1/2

loop_
_atom_site_label
_atom_site_type_symbol
_atom_site_fract_x
_atom_site_fract_y
_atom_site_fract_z
_atom_site_U_iso_or_equiv
_atom_site_adp_type
_atom_site_occupancy
_atom_site_site_symmetry_order
_atom_site_refinement_flags_posn
_atom_site_refinement_flags_adp
_atom_site_refinement_flags_occupancy
_atom_site_disorder_group
Zn4 Zn 0.256073(16) 0.625103(15) 0.274426(16) 0.03329(13) Uani 1.000000 1 . . . .
Zn3 Zn -0.232946(16) 0.181966(16) 0.303754(15) 0.03359(13) Uani 1.000000 1 . . . .
Zn5 Zn 0.912454(18) 0.587546(18) 0.412454(18) 0.0393(2) Uani 1.000000 3 S T P .
Zn2 Zn 0.351417(18) 0.351417(18) 0.351417(18) 0.0486(3) Uani 1.000000 3 S T P .
Zn1 Zn 0.21347(2) 0.64746(2) 0.78048(2) 0.06025(19) Uani 1.000000 1 . . . .
Zn6 Zn 0.84937(2) 0.65063(2) 0.34937(2) 0.0628(3) Uani 1.000000 3 S T P .
Cl1 Cl 0.54476(3) 0.54476(3) 0.54476(3) 0.0301(4) Uani 1.000000 3 S T P .
Cl2 Cl 0.43228(8) 0.43228(8) 0.43228(8) 0.0374(8) Uani 0.500000 3 S T P .
O30 O 0.52243(9) 0.58077(9) 0.55751(10) 0.0374(7) Uani 1.000000 1 . . . .
O31 O 0.51910(9) 0.51910(9) 0.51910(9) 0.0454(14) Uani 1.000000 3 S T P .
O18 O -0.11510(9) 0.41178(12) 0.18175(12) 0.0506(9) Uani 1.000000 1 . . . .
O5 O 0.64863(11) 0.57392(10) 0.44856(10) 0.0459(8) Uani 1.000000 1 . . . .
O19 O -0.18730(9) 0.26876(10) 0.33484(9) 0.0355(7) Uani 1.000000 1 . . . .
O10 O 0.30384(9) 0.59911(10) 0.29877(10) 0.0380(7) Uani 1.000000 1 . . . .
O20 O -0.20027(10) 0.22718(11) 0.28162(10) 0.0441(8) Uani 1.000000 1 . . . .
O9 O 0.34943(10) 0.64677(10) 0.28034(12) 0.0499(9) Uani 1.000000 1 . . . .
O12 O 0.27765(9) 0.66012(9) 0.22984(9) 0.0323(7) Uani 1.000000 1 . . . .
H12 H 0.29282(9) 0.64471(9) 0.21408(9) 0.0484(10) Uiso 1.000000 1 R . . .
O16 O 0.02440(11) 0.52350(12) 0.16852(11) 0.0513(9) Uani 1.000000 1 . . . .
O8 O 0.49053(11) 0.48432(11) 0.31990(12) 0.0520(10) Uani 1.000000 1 . . . .
O6 O 0.66532(10) 0.47358(12) 0.35424(12) 0.0547(10) Uani 1.000000 1 . . . .
O24 O 0.30279(14) 0.60650(13) 0.39980(12) 0.0616(10) Uani 1.000000 1 . . . .
O7 O 0.47209(12) 0.56904(11) 0.42903(11) 0.0534(9) Uani 1.000000 1 . . . .
O13 O 0.21650(11) 0.58347(11) 0.26098(14) 0.0593(10) Uani 1.000000 1 . . . .
O17 O -0.02302(11) 0.31038(11) 0.21357(11) 0.0484(9) Uani 1.000000 1 . . . .
O21 O 0.31711(10) 0.31711(10) 0.31711(10) 0.0459(14) Uani 1.000000 3 S T P .
N1 N -0.07640(10) 0.35566(12) 0.20024(11) 0.0328(8) Uani 1.000000 1 . . . .
N4 N 0.66761(12) 0.52477(14) 0.40147(12) 0.0423(10) Uani 1.000000 1 . . . .
O22 O 0.32757(11) 0.40461(13) 0.35910(13) 0.0573(10) Uani 1.000000 1 . . . .
C12 C 0.57305(13) 0.49485(15) 0.36237(14) 0.0350(10) Uani 1.000000 1 . . . .
H12a H 0.57714(13) 0.47558(15) 0.33875(14) 0.0420(12) Uiso 1.000000 1 R . . .
N3 N 0.47151(11) 0.52770(11) 0.37155(12) 0.0365(9) Uani 1.000000 1 . . . .
O14 O 0.18937(11) 0.63652(16) 0.22401(13) 0.0711(13) Uani 1.000000 1 . . . .
C11 C 0.60546(13) 0.48710(14) 0.39643(15) 0.0360(10) Uani 1.000000 1 . . . .
H11 H 0.60140(13) 0.45908(14) 0.40843(15) 0.0432(12) Uiso 1.000000 1 R . . .
C50 C -0.14930(14) 0.32498(15) 0.28401(14) 0.0384(10) Uani 1.000000 1 . . . .
H50 H -0.16063(14) 0.33512(15) 0.30896(14) 0.0460(13) Uiso 1.000000 1 R . . .
O2 O 0.85980(15) 0.55939(15) 0.41505(15) 0.0705(10) Uani 1.000000 1 . . . .
O15 O 0.11415(12) 0.41875(16) 0.18189(16) 0.0787(14) Uani 1.000000 1 . . . .
N7 N 0.23977(13) 0.57603(13) 0.38947(14) 0.0487(11) Uani 1.000000 1 . . . .
C10 C 0.60043(13) 0.51921(14) 0.42958(12) 0.0318(9) Uani 1.000000 1 . . . .
H10 H 0.59629(13) 0.50579(14) 0.45694(12) 0.0381(11) Uiso 1.000000 1 R . . .
C38 C -0.02648(13) 0.44630(13) 0.17386(14) 0.0336(10) Uani 1.000000 1 . . . .
H38 H -0.04636(13) 0.46946(13) 0.17010(14) 0.0403(12) Uiso 1.000000 1 R . . .
O27 O 0.12575(15) 0.66970(16) 0.52110(13) 0.0735(13) Uani 1.000000 1 . . . .
C15 C 0.56415(13) 0.54841(13) 0.41981(13) 0.0315(9) Uani 1.000000 1 . . . .
H15 H 0.56112(13) 0.57037(13) 0.44112(13) 0.0379(11) Uiso 1.000000 1 R . . .
C16 C 0.53067(12) 0.48757(14) 0.38315(15) 0.0346(10) Uani 1.000000 1 . . . .
H16 H 0.52798(12) 0.45865(14) 0.39326(15) 0.0415(12) Uiso 1.000000 1 R . . .
C51 C -0.12346(14) 0.35009(16) 0.25990(13) 0.0374(10) Uani 1.000000 1 . . . .
H51 H -0.11811(14) 0.37781(16) 0.26741(13) 0.0449(12) Uiso 1.000000 1 R . . .
C8 C 0.64929(13) 0.49134(14) 0.38076(14) 0.0340(10) Uani 1.000000 1 . . . .
C45 C -0.08309(14) 0.39212(14) 0.18084(13) 0.0337(10) Uani 1.000000 1 . . . .
C26 C 0.33951(14) 0.61244(13) 0.29708(13) 0.0320(10) Uani 1.000000 1 . . . .
C25 C 0.39902(15) 0.53481(16) 0.35860(16) 0.0454(12) Uani 1.000000 1 . . . .
H25 H 0.39409(15) 0.51268(16) 0.37701(16) 0.0545(14) Uiso 1.000000 1 R . . .
C17 C 0.52645(13) 0.51911(14) 0.41906(14) 0.0343(10) Uani 1.000000 1 . . . .
H17 H 0.52362(13) 0.50449(14) 0.44597(14) 0.0412(12) Uiso 1.000000 1 R . . .
C46 C -0.10575(14) 0.33273(15) 0.22421(15) 0.0387(11) Uani 1.000000 1 . . . .
C37 C 0.01432(13) 0.45319(13) 0.15000(12) 0.0292(9) Uani 1.000000 1 . . . .
H37 H 0.00844(13) 0.45621(13) 0.11997(12) 0.0350(11) Uiso 1.000000 1 R . . .
O23 O 0.28955(17) 0.40867(13) 0.30057(16) 0.0854(16) Uani 1.000000 1 . . . .
C20 C 0.43709(15) 0.54771(13) 0.35160(14) 0.0365(10) Uani 1.000000 1 . . . .
C9 C 0.63987(14) 0.54363(15) 0.42939(14) 0.0367(11) Uani 1.000000 1 . . . .
C49 C -0.15768(13) 0.28677(14) 0.27140(14) 0.0360(10) Uani 1.000000 1 . . . .
O26 O 0.25658(15) 0.71741(18) 0.53081(13) 0.0838(16) Uani 1.000000 1 . . . .
C24 C 0.36626(15) 0.55411(15) 0.33863(14) 0.0386(11) Uani 1.000000 1 . . . .
H24 H 0.33906(15) 0.54387(15) 0.34157(14) 0.0464(13) Uiso 1.000000 1 R . . .
N2 N 0.07745(11) 0.47770(13) 0.17546(12) 0.0398(9) Uani 1.000000 1 . . . .
C48 C -0.14434(17) 0.27101(17) 0.23464(15) 0.0488(13) Uani 1.000000 1 . . . .
H48 H -0.15350(17) 0.24476(17) 0.22568(15) 0.0585(15) Uiso 1.000000 1 R . . .
C52 C -0.18469(14) 0.25780(16) 0.29774(13) 0.0377(11) Uani 1.000000 1 . . . .
C18 C 0.49700(14) 0.49801(14) 0.35166(18) 0.0433(12) Uani 1.000000 1 . . . .
C42 C -0.04381(13) 0.40443(13) 0.15790(13) 0.0330(10) Uani 1.000000 1 . . . .
H42 H -0.04936(13) 0.40616(13) 0.12771(13) 0.0396(12) Uiso 1.000000 1 R . . .
C14 C 0.56950(14) 0.56623(13) 0.37741(13) 0.0332(10) Uani 1.000000 1 . . . .
H14 H 0.56843(14) 0.59489(13) 0.37186(13) 0.0399(11) Uiso 1.000000 1 R . . .
O3 O 0.84455(13) 0.58818(13) 0.35466(14) 0.0697(12) Uani 1.000000 1 . . . .
C44 C -0.03641(16) 0.33965(19) 0.19602(16) 0.0505(13) Uani 1.000000 1 . . . .
C76 C 0.26484(17) 0.60819(15) 0.40090(15) 0.0433(11) Uani 1.000000 1 . . . .
C78 C 0.25462(17) 0.53675(15) 0.37642(17) 0.0485(13) Uani 1.000000 1 . . . .
C79 C 0.2449(2) 0.52275(17) 0.33580(18) 0.0570(15) Uani 1.000000 1 . . . .
H79 H 0.2280(2) 0.53840(17) 0.31783(18) 0.0684(18) Uiso 1.000000 1 R . . .
C13 C 0.57583(15) 0.53821(15) 0.34864(15) 0.0406(11) Uani 1.000000 1 . . . .
H13 H 0.58177(15) 0.54542(15) 0.32096(15) 0.0487(13) Uiso 1.000000 1 R . . .
C77 C 0.27954(17) 0.51531(16) 0.40105(18) 0.0518(13) Uani 1.000000 1 . . . .
H77 H 0.28632(17) 0.52516(16) 0.42771(18) 0.0622(16) Uiso 1.000000 1 R . . .
C41 C 0.02579(12) 0.38639(14) 0.18814(14) 0.0346(10) Uani 1.000000 1 . . . .
H41 H 0.04535(12) 0.36382(14) 0.19544(14) 0.0415(12) Uiso 1.000000 1 R . . .
N8 N 0.18829(18) 0.69440(17) 0.53593(15) 0.0674(15) Uani 1.000000 1 . . . .
C34 C 0.03686(14) 0.48976(15) 0.16503(14) 0.0342(10) Uani 1.000000 1 . . . .
C19 C 0.48720(15) 0.54176(14) 0.40862(15) 0.0387(11) Uani 1.000000 1 . . . .
C43 C -0.01408(14) 0.36952(14) 0.16671(14) 0.0363(10) Uani 1.000000 1 . . . .
H43 H -0.00670(14) 0.35510(14) 0.14057(14) 0.0435(12) Uiso 1.000000 1 R . . .
C81 C 0.28581(16) 0.46228(15) 0.34978(14) 0.0422(11) Uani 1.000000 1 . . . .
C80 C 0.29582(17) 0.47710(17) 0.38633(17) 0.0505(13) Uani 1.000000 1 . . . .
H80 H 0.31427(17) 0.46202(17) 0.40324(17) 0.0606(16) Uiso 1.000000 1 R . . .
C21 C 0.44662(18) 0.57896(17) 0.3245(2) 0.0627(16) Uani 1.000000 1 . . . .
H21 H 0.47440(18) 0.58582(17) 0.3186(2) 0.075(2) Uiso 1.000000 1 R . . .
C36 C 0.04434(13) 0.41634(15) 0.15707(15) 0.0364(10) Uani 1.000000 1 . . . .
H36 H 0.04993(13) 0.40195(15) 0.13048(15) 0.0436(12) Uiso 1.000000 1 R . . .
C73 C 0.23918(19) 0.64335(16) 0.41415(15) 0.0510(13) Uani 1.000000 1 . . . .
H73 H 0.24331(19) 0.66749(16) 0.39556(15) 0.0612(16) Uiso 1.000000 1 R . . .
O25 O 0.17109(15) 0.56122(14) 0.3893(2) 0.0905(17) Uani 1.000000 1 . . . .
C23 C 0.37393(13) 0.58845(13) 0.31442(14) 0.0350(10) Uani 1.000000 1 . . . .
C5 C 0.70881(14) 0.53539(16) 0.39869(16) 0.0421(11) Uani 1.000000 1 . . . .
C47 C -0.11665(17) 0.29431(16) 0.21001(15) 0.0462(12) Uani 1.000000 1 . . . .
H47 H -0.10614(17) 0.28382(16) 0.18485(15) 0.0555(15) Uiso 1.000000 1 R . . .
C39 C -0.01505(14) 0.44011(17) 0.21743(15) 0.0425(12) Uani 1.000000 1 . . . .
H39 H -0.02595(14) 0.45727(17) 0.23841(15) 0.0510(14) Uiso 1.000000 1 R . . .
C22 C 0.41483(15) 0.59975(16) 0.30629(18) 0.0497(13) Uani 1.000000 1 . . . .
H22 H 0.42045(15) 0.62191(16) 0.28811(18) 0.0597(16) Uiso 1.000000 1 R . . .
O1 O 0.94714(14) 0.55286(14) 0.44714(14) 0.0705(10) Uani 1.000000 3 S T P .
H1a H 0.93511(14) 0.52732(14) 0.46080(14) 0.1057(15) Uiso 0.333330 1 R . . .
H1b H 0.97729(14) 0.56029(14) 0.45159(14) 0.1057(15) Uiso 0.333330 1 R . . .
C75 C 0.19843(19) 0.5845(2) 0.3953(2) 0.0631(16) Uani 1.000000 1 . . . .
O28 O 0.16047(19) 0.71529(18) 0.72822(14) 0.0935(16) Uani 1.000000 1 . . . .
C33 C 0.1551(3) 0.53252(17) 0.2380(2) 0.087(3) Uani 1.000000 1 . . . .
H33 H 0.1728(3) 0.52614(17) 0.2603(2) 0.104(3) Uiso 1.000000 1 R . . .
C82 C 0.26099(19) 0.48612(17) 0.32427(18) 0.0566(15) Uani 1.000000 1 . . . .
H82 H 0.25504(19) 0.47618(17) 0.29745(18) 0.0679(18) Uiso 1.000000 1 R . . .
C72 C 0.24938(17) 0.65503(15) 0.45996(14) 0.0426(11) Uani 1.000000 1 . . . .
H72 H 0.27848(17) 0.66446(15) 0.46309(14) 0.0511(13) Uiso 1.000000 1 R . . .
C35 C 0.08277(16) 0.4360(2) 0.17284(16) 0.0511(14) Uani 1.000000 1 . . . .
C6 C 0.73278(16) 0.53926(19) 0.43281(18) 0.0566(15) Uani 1.000000 1 . . . .
H6 H 0.72039(16) 0.53706(19) 0.45918(18) 0.0679(18) Uiso 1.000000 1 R . . .
C83 C 0.30130(19) 0.42195(18) 0.33672(17) 0.0553(14) Uani 1.000000 1 . . . .
C27 C 0.1917(2) 0.59846(17) 0.23519(19) 0.0572(14) Uani 1.000000 1 . . . .
C61 C 0.1585(2) 0.71946(19) 0.59963(18) 0.0704(19) Uani 1.000000 1 . . . .
H61 H 0.1410(2) 0.73708(19) 0.58428(18) 0.085(2) Uiso 1.000000 1 R . . .
C40 C 0.01085(14) 0.40994(17) 0.22637(14) 0.0424(12) Uani 1.000000 1 . . . .
H40 H 0.01933(14) 0.40351(17) 0.25358(14) 0.0509(14) Uiso 1.000000 1 R . . .
C1 C 0.83513(19) 0.56874(17) 0.3870(2) 0.0637(18) Uani 1.000000 1 . . . .
O32 O 0.4548(3) 0.4548(3) 0.4548(3) 0.065(4) Uani 0.500000 3 S T P .
C31 C 0.10697(19) 0.5092(2) 0.19069(19) 0.0674(18) Uani 1.000000 1 . . . .
C69 C 0.2180(2) 0.69004(17) 0.47066(17) 0.0625(17) Uani 1.000000 1 . . . .
H69 H 0.2218(2) 0.71385(17) 0.45156(17) 0.075(2) Uiso 1.000000 1 R . . .
C60 C 0.1570(3) 0.7185(3) 0.6433(2) 0.095(3) Uani 1.000000 1 . . . .
H60 H 0.1397(3) 0.7372(3) 0.6576(2) 0.114(3) Uiso 1.000000 1 R . . .
C4 C 0.72617(19) 0.5440(2) 0.36023(19) 0.0605(15) Uani 1.000000 1 . . . .
H4 H 0.70945(19) 0.5440(2) 0.33627(19) 0.0726(18) Uiso 1.000000 1 R . . .
C28 C 0.1599(2) 0.56755(19) 0.21942(19) 0.0651(17) Uani 1.000000 1 . . . .
C66 C 0.1593(2) 0.6790(2) 0.5094(2) 0.0620(16) Uani 1.000000 1 . . . .
O29 O 0.1954(2) 0.6531(2) 0.72566(17) 0.121(2) Uani 1.000000 1 . . . .
C70 C 0.2026(2) 0.6051(2) 0.4833(2) 0.0636(16) Uani 1.000000 1 . . . .
H70 H 0.1934(2) 0.5817(2) 0.4982(2) 0.0764(19) Uiso 1.000000 1 R . . .
C29 C 0.13508(19) 0.5760(2) 0.18543(18) 0.0619(16) Uani 1.000000 1 . . . .
H29 H 0.13678(19) 0.6021(2) 0.17240(18) 0.0743(19) Uiso 1.000000 1 R . . .
C7 C 0.7739(2) 0.5462(2) 0.4302(2) 0.086(2) Uani 1.000000 1 . . . .
C30 C 0.10947(18) 0.54831(18) 0.17135(16) 0.0522(14) Uani 1.000000 1 . . . .
H30 H 0.09261(18) 0.55433(18) 0.14827(16) 0.0627(16) Uiso 1.000000 1 R . . .
O4B O 0.7863(7) 0.6676(8) 0.3539(8) 0.097(4) Uani 0.500000 1 D U . 4
H4Ba H 0.7644(7) 0.6455(8) 0.3577(8) 0.145(6) Uiso 0.500000 1 DR . . 4
H4Bb H 0.7781(7) 0.6978(8) 0.3523(8) 0.145(6) Uiso 0.500000 1 DR . . 4
C65 C 0.2272(2) 0.7038(2) 0.51679(19) 0.0684(19) Uani 1.000000 1 . . . .
O33 O 0.3898(2) 0.4496(2) 0.4283(2) 0.0547(19) Uani 0.500000 1 . . . .
C68 C 0.24039(18) 0.61962(18) 0.48633(16) 0.0519(14) Uani 1.000000 1 . . . .
H68 H 0.26028(18) 0.60797(18) 0.50427(16) 0.0623(16) Uiso 1.000000 1 R . . .
C67 C 0.17528(17) 0.67518(16) 0.46868(16) 0.0475(13) Uani 1.000000 1 . . . .
H67 H 0.15895(17) 0.69253(16) 0.44924(16) 0.0570(15) Uiso 1.000000 1 R . . .
C74 C 0.19542(19) 0.6282(2) 0.41199(19) 0.0622(16) Uani 1.000000 1 . . . .
H74 H 0.17939(19) 0.6457(2) 0.39243(19) 0.0746(19) Uiso 1.000000 1 R . . .
C62 C 0.1855(2) 0.6947(3) 0.5809(2) 0.080(2) Uani 1.000000 1 . . . .
C2 C 0.7915(2) 0.55548(17) 0.3894(2) 0.0646(18) Uani 1.000000 1 . . . .
C32 C 0.1257(2) 0.5042(2) 0.2272(2) 0.083(2) Uani 1.000000 1 . . . .
H32 H 0.1188(2) 0.4820(2) 0.2448(2) 0.100(3) Uiso 1.000000 1 R . . .
N5 N 0.7184(3) 0.6583(6) 0.3524(6) 0.125(3) Uani 0.500000 1 D U . 3
C58 C 0.1790(2) 0.6861(3) 0.7087(2) 0.083(2) Uani 1.000000 1 . . . .
C59 C 0.1811(2) 0.6895(4) 0.6657(2) 0.111(4) Uani 1.000000 1 . . . .
C71 C 0.1751(2) 0.62892(19) 0.4539(2) 0.0642(17) Uani 1.000000 1 . . . .
H71 H 0.1466(2) 0.61734(19) 0.4530(2) 0.077(2) Uiso 1.000000 1 R . . .
C3 C 0.7671(2) 0.5524(2) 0.3573(2) 0.078(2) Uani 1.000000 1 . . . .
C63 C 0.2088(4) 0.6621(4) 0.6000(3) 0.131(4) Uani 1.000000 1 . U . .
H63 H 0.2265(4) 0.6441(4) 0.5854(3) 0.158(5) Uiso 1.000000 1 R . . .
C53 C 0.7595(4) 0.6475(8) 0.3383(8) 0.125(3) Uani 0.500000 1 D U . 3
C64 C 0.2020(3) 0.6600(4) 0.6441(3) 0.114(3) Uani 1.000000 1 . U . .
H64 H 0.2125(3) 0.6370(4) 0.6587(3) 0.136(4) Uiso 1.000000 1 R . . .
C57 C 0.7234(5) 0.6592(7) 0.4286(7) 0.125(3) Uani 0.500000 1 D U . 3
H57a H 0.7057(5) 0.6394(7) 0.4427(7) 0.187(4) Uiso 0.500000 1 R . . 3
H57b H 0.7510(5) 0.6475(7) 0.4252(7) 0.187(4) Uiso 0.500000 1 R . . 3
H57c H 0.7252(5) 0.6845(7) 0.4449(7) 0.187(4) Uiso 0.500000 1 R . . 3
C56 C 0.7126(5) 0.6814(7) 0.3896(7) 0.125(3) Uani 0.500000 1 D U . 3
C54 C 0.6847(4) 0.6679(7) 0.3207(7) 0.125(3) Uani 0.500000 1 D U . 3
C55 C 0.6554(5) 0.6347(7) 0.3231(7) 0.125(3) Uani 0.500000 1 D U . 3
H55a H 0.6673(5) 0.6111(7) 0.3376(7) 0.187(4) Uiso 0.500000 1 R . . 3
H55b H 0.6306(5) 0.6439(7) 0.3375(7) 0.187(4) Uiso 0.500000 1 R . . 3
H55c H 0.6482(5) 0.6266(7) 0.2949(7) 0.187(4) Uiso 0.500000 1 R . . 3
N6 N 0.3968(6) 0.4995(6) 0.2395(5) 0.032(2) Uani 0.166670 1 D . . .
H6a H 0.3742(6) 0.5056(6) 0.2237(5) 0.038(3) Uiso 0.166670 1 R . . .
H6b H 0.4007(6) 0.5214(6) 0.2570(5) 0.038(3) Uiso 0.166670 1 R . . .
C84 C 0.3820(8) 0.4240(7) 0.2432(7) 0.032(2) Uani 0.166670 1 D . . .
H84a H 0.3936(8) 0.4019(7) 0.2601(7) 0.048(4) Uiso 0.166670 1 R . . .
H84b H 0.3968(8) 0.4253(7) 0.2169(7) 0.048(4) Uiso 0.166670 1 R . . .
H84c H 0.3529(8) 0.4184(7) 0.2380(7) 0.048(4) Uiso 0.166670 1 R . . .
C85 C 0.3851(8) 0.4632(6) 0.2661(6) 0.032(2) Uani 0.166670 1 D . . .
H85a H 0.4057(8) 0.4601(6) 0.2882(6) 0.038(3) Uiso 0.166670 1 R . . .
H85b H 0.3582(8) 0.4690(6) 0.2792(6) 0.038(3) Uiso 0.166670 1 R . . .
C86 C 0.4333(6) 0.4985(8) 0.2110(6) 0.032(2) Uani 0.166670 1 D U . .
H86a H 0.4396(6) 0.4694(8) 0.2045(6) 0.038(3) Uiso 0.166670 1 R . . .
H86b H 0.4255(6) 0.5122(8) 0.1850(6) 0.038(3) Uiso 0.166670 1 R . . .
C87 C 0.4713(7) 0.5183(8) 0.2268(7) 0.032(2) Uani 0.166670 1 D . . .
H87a H 0.471(3) 0.5477(13) 0.220(5) 0.048(4) Uiso 0.166670 1 GR . . .
H87b H 0.473(3) 0.515(5) 0.2567(10) 0.048(4) Uiso 0.166670 1 GR . . .
H87c H 0.4953(7) 0.506(4) 0.214(4) 0.048(4) Uiso 0.166670 1 GR . . .
O4A O 0.7873(7) 0.6541(7) 0.3622(8) 0.097(4) Uani 0.500000 1 . U . 3

loop_
_atom_site_aniso_label
_atom_site_aniso_U_11
_atom_site_aniso_U_22
_atom_site_aniso_U_33
_atom_site_aniso_U_12
_atom_site_aniso_U_13
_atom_site_aniso_U_23
Zn4 0.0377(3) 0.0273(3) 0.0349(3) 0.0027(2) 0.0008(2) -0.0019(2)
Zn3 0.0328(3) 0.0396(3) 0.0284(3) -0.0017(2) -0.0032(2) 0.0017(2)
Zn5 0.0393(2) 0.0393(2) 0.0393(2) -0.0058(2) 0.0058(2) -0.0058(2)
Zn2 0.0486(3) 0.0486(3) 0.0486(3) -0.0049(3) -0.0049(3) -0.0049(3)
Zn1 0.0516(4) 0.0566(4) 0.0726(5) -0.0079(3) 0.0060(3) 0.0092(3)
Zn6 0.0628(3) 0.0628(3) 0.0628(3) -0.0017(3) 0.0017(3) -0.0017(3)
Cl1 0.0301(4) 0.0301(4) 0.0301(4) 0.0022(4) 0.0022(4) 0.0022(4)
Cl2 0.0374(8) 0.0374(8) 0.0374(8) 0.0057(11) 0.0057(11) 0.0057(11)
O30 0.0277(16) 0.0354(17) 0.0491(19) 0.0126(13) 0.0030(14) 0.0023(14)
O31 0.0454(14) 0.0454(14) 0.0454(14) -0.0143(14) -0.0143(14) -0.0143(14)
O18 0.0239(17) 0.061(2) 0.067(2) -0.0034(16) 0.0004(15) 0.0316(19)
O5 0.048(2) 0.0443(19) 0.0453(19) -0.0079(16) 0.0150(16) -0.0096(16)
O19 0.0335(16) 0.0483(18) 0.0246(15) -0.0035(14) 0.0054(12) 0.0075(13)
O10 0.0328(18) 0.0403(18) 0.0409(18) 0.0074(14) 0.0007(14) -0.0019(14)
O20 0.0471(19) 0.049(2) 0.0367(18) -0.0217(16) 0.0024(15) 0.0023(16)
O9 0.0407(18) 0.0290(17) 0.080(3) -0.0017(14) -0.0011(17) 0.0173(17)
O12 0.0362(16) 0.0275(14) 0.0332(16) 0.0062(12) -0.0073(13) 0.0002(12)
O16 0.054(2) 0.057(2) 0.044(2) -0.0259(19) 0.0029(16) -0.0062(17)
O8 0.049(2) 0.047(2) 0.060(2) 0.0178(16) -0.0210(18) -0.0314(19)
O6 0.0313(17) 0.061(2) 0.072(2) -0.0060(16) 0.0135(17) -0.042(2)
O24 0.070(3) 0.064(3) 0.051(2) 0.002(2) 0.001(2) -0.0166(19)
O7 0.061(2) 0.048(2) 0.050(2) 0.0194(18) 0.0043(18) -0.0126(17)
O13 0.047(2) 0.042(2) 0.088(3) -0.0070(17) -0.027(2) 0.006(2)
O17 0.048(2) 0.044(2) 0.053(2) 0.0117(16) 0.0158(16) 0.0292(17)
O21 0.0459(14) 0.0459(14) 0.0459(14) -0.0053(15) -0.0053(15) -0.0053(15)
N1 0.0241(18) 0.045(2) 0.0293(19) -0.0027(16) 0.0082(14) 0.0005(16)
N4 0.033(2) 0.059(3) 0.034(2) -0.0148(19) 0.0067(16) -0.0041(19)
O22 0.0373(19) 0.068(3) 0.067(3) 0.0164(18) -0.0098(18) -0.010(2)
C12 0.025(2) 0.045(3) 0.035(2) 0.0042(19) -0.0011(18) -0.0121(19)
N3 0.035(2) 0.0259(19) 0.049(2) 0.0082(15) -0.0059(17) -0.0043(17)
O14 0.0310(19) 0.117(4) 0.066(3) 0.004(2) -0.0036(18) 0.040(3)
C11 0.027(2) 0.028(2) 0.053(3) 0.0006(18) -0.001(2) -0.001(2)
C50 0.033(2) 0.048(3) 0.033(2) 0.004(2) -0.0033(19) 0.002(2)
O2 0.0705(10) 0.0705(10) 0.0705(10) -0.0062(13) 0.0062(13) -0.0062(13)
O15 0.030(2) 0.107(4) 0.099(3) 0.011(2) -0.015(2) -0.006(3)
N7 0.046(3) 0.039(2) 0.060(3) 0.0053(19) -0.014(2) 0.002(2)
C10 0.038(2) 0.040(2) 0.018(2) -0.0003(19) 0.0093(17) 0.0016(17)
C38 0.026(2) 0.030(2) 0.045(3) -0.0135(17) 0.0003(19) -0.0078(19)
O27 0.062(3) 0.106(4) 0.052(2) 0.018(3) -0.004(2) -0.003(2)
C15 0.038(2) 0.029(2) 0.028(2) 0.0015(18) 0.0031(18) -0.0012(18)
C16 0.017(2) 0.035(2) 0.052(3) 0.0101(17) 0.0060(19) 0.002(2)
C51 0.037(2) 0.051(3) 0.024(2) -0.010(2) 0.0051(19) 0.002(2)
C8 0.027(2) 0.033(2) 0.042(3) 0.0034(19) -0.0032(19) 0.003(2)
C45 0.029(2) 0.041(3) 0.031(2) -0.017(2) -0.0074(18) 0.0068(19)
C26 0.032(2) 0.032(2) 0.032(2) 0.0072(19) -0.0084(18) 0.0043(18)
C25 0.041(3) 0.045(3) 0.051(3) 0.015(2) 0.006(2) 0.008(2)
C17 0.028(2) 0.036(2) 0.039(3) 0.0057(18) 0.0105(19) 0.0061(19)
C46 0.031(2) 0.044(3) 0.040(3) -0.003(2) -0.008(2) 0.016(2)
C37 0.030(2) 0.037(2) 0.021(2) -0.0082(18) -0.0010(17) -0.0052(17)
O23 0.118(4) 0.050(2) 0.088(3) 0.020(3) -0.056(3) -0.011(2)
C20 0.043(3) 0.031(2) 0.035(2) -0.0012(19) -0.012(2) -0.0019(19)
C9 0.036(2) 0.046(3) 0.028(2) -0.003(2) 0.0071(19) -0.015(2)
C49 0.029(2) 0.043(3) 0.036(2) 0.0039(19) 0.0055(19) 0.001(2)
O26 0.065(3) 0.133(4) 0.053(3) 0.008(3) -0.020(2) -0.051(3)
C24 0.038(3) 0.044(3) 0.034(2) -0.002(2) 0.007(2) 0.006(2)
N2 0.0251(19) 0.057(3) 0.038(2) -0.0154(18) -0.0042(16) 0.0023(18)
C48 0.055(3) 0.052(3) 0.040(3) -0.018(2) -0.006(2) -0.003(2)
C52 0.037(2) 0.053(3) 0.023(2) 0.010(2) -0.0066(19) 0.002(2)
C18 0.033(2) 0.032(2) 0.064(4) -0.001(2) -0.007(2) 0.002(2)
C42 0.033(2) 0.038(2) 0.029(2) -0.0101(19) -0.0072(18) 0.0079(18)
C14 0.048(3) 0.025(2) 0.027(2) -0.0045(19) 0.0042(19) -0.0011(18)
O3 0.065(3) 0.064(3) 0.080(3) -0.033(2) 0.031(2) -0.014(2)
C44 0.041(3) 0.069(4) 0.041(3) -0.004(3) 0.011(2) 0.015(3)
C76 0.049(3) 0.041(3) 0.040(3) 0.001(2) -0.000(2) -0.002(2)
C78 0.059(3) 0.036(3) 0.050(3) -0.010(2) -0.016(3) 0.013(2)
C79 0.074(4) 0.045(3) 0.052(3) 0.012(3) -0.025(3) -0.008(3)
C13 0.042(3) 0.050(3) 0.030(2) 0.012(2) 0.001(2) 0.003(2)
C77 0.059(3) 0.039(3) 0.058(3) -0.000(2) -0.013(3) -0.005(2)
C41 0.017(2) 0.042(3) 0.045(3) 0.0055(18) -0.0011(18) 0.013(2)
N8 0.085(4) 0.078(4) 0.039(3) 0.025(3) 0.014(3) 0.008(2)
C34 0.033(2) 0.037(3) 0.033(2) -0.009(2) 0.0077(19) -0.0043(19)
C19 0.042(3) 0.032(2) 0.042(3) 0.011(2) 0.013(2) 0.001(2)
C43 0.035(2) 0.042(3) 0.033(2) -0.012(2) 0.0039(19) -0.0064(19)
C81 0.057(3) 0.040(3) 0.030(2) 0.013(2) -0.002(2) 0.002(2)
C80 0.053(3) 0.049(3) 0.050(3) 0.007(2) -0.014(2) 0.012(2)
C21 0.044(3) 0.044(3) 0.100(5) -0.000(2) -0.003(3) 0.027(3)
C36 0.020(2) 0.050(3) 0.039(3) 0.0044(19) 0.0007(18) -0.007(2)
C73 0.084(4) 0.036(3) 0.033(3) -0.002(3) -0.004(3) -0.002(2)
O25 0.063(3) 0.051(3) 0.157(5) -0.004(2) -0.007(3) -0.038(3)
C23 0.027(2) 0.032(2) 0.045(3) -0.0020(18) -0.0065(19) 0.005(2)
C5 0.031(2) 0.048(3) 0.047(3) -0.004(2) 0.009(2) 0.002(2)
C47 0.058(3) 0.050(3) 0.031(2) -0.019(2) 0.007(2) 0.002(2)
C39 0.025(2) 0.069(3) 0.034(3) -0.001(2) 0.0057(19) -0.007(2)
C22 0.039(3) 0.044(3) 0.067(4) 0.001(2) -0.013(2) 0.020(3)
O1 0.0705(10) 0.0705(10) 0.0705(10) -0.0062(13) 0.0062(13) -0.0062(13)
C75 0.052(4) 0.061(4) 0.076(4) 0.004(3) -0.014(3) 0.002(3)
O28 0.126(5) 0.107(4) 0.048(2) -0.017(3) 0.004(3) -0.011(3)
C33 0.144(7) 0.035(3) 0.082(5) -0.009(4) -0.079(5) 0.014(3)
C82 0.068(4) 0.045(3) 0.057(3) 0.016(3) -0.022(3) -0.012(3)
C72 0.052(3) 0.044(3) 0.032(2) -0.001(2) 0.003(2) 0.005(2)
C35 0.030(3) 0.082(4) 0.041(3) -0.011(3) -0.005(2) 0.002(3)
C6 0.037(3) 0.080(4) 0.053(3) -0.021(3) 0.015(2) 0.006(3)
C83 0.062(4) 0.056(3) 0.048(3) -0.009(3) -0.005(3) -0.000(3)
C27 0.073(4) 0.041(3) 0.058(3) -0.006(3) -0.002(3) 0.010(3)
C61 0.112(6) 0.056(4) 0.044(3) 0.017(4) 0.012(3) 0.009(3)
C40 0.031(2) 0.066(3) 0.030(2) -0.018(2) 0.0035(19) -0.008(2)
C1 0.057(4) 0.034(3) 0.100(5) -0.016(3) 0.039(4) -0.023(3)
O32 0.065(4) 0.065(4) 0.065(4) 0.037(6) 0.037(6) 0.037(6)
C31 0.052(3) 0.102(5) 0.048(3) -0.026(3) 0.010(3) 0.009(3)
C69 0.112(5) 0.035(3) 0.041(3) -0.004(3) -0.002(3) -0.007(2)
C60 0.128(7) 0.107(6) 0.050(4) 0.013(5) 0.023(4) -0.001(4)
C4 0.054(3) 0.072(4) 0.055(3) -0.021(3) 0.008(3) 0.005(3)
C28 0.081(4) 0.057(4) 0.057(4) -0.014(3) -0.024(3) 0.013(3)
C66 0.049(4) 0.075(4) 0.061(4) 0.011(3) -0.022(3) 0.018(3)
O29 0.176(6) 0.125(5) 0.063(3) 0.041(5) -0.026(4) 0.026(3)
C70 0.067(4) 0.058(4) 0.066(4) 0.017(3) 0.005(3) 0.008(3)
C29 0.060(4) 0.080(4) 0.046(3) -0.007(3) -0.010(3) -0.009(3)
C7 0.086(5) 0.094(5) 0.077(5) -0.034(4) -0.024(4) 0.043(4)
C30 0.055(3) 0.061(3) 0.041(3) -0.005(3) -0.007(2) 0.020(3)
O4B 0.077(4) 0.111(12) 0.102(8) 0.018(6) 0.004(4) 0.008(6)
C65 0.063(4) 0.099(5) 0.043(3) 0.043(4) 0.006(3) 0.012(3)
O33 0.041(4) 0.056(4) 0.068(5) 0.023(3) 0.001(3) -0.007(4)
C68 0.055(3) 0.062(3) 0.039(3) 0.014(3) -0.008(2) 0.017(2)
C67 0.054(3) 0.048(3) 0.041(3) 0.011(2) -0.010(2) -0.003(2)
C74 0.061(4) 0.064(4) 0.061(4) 0.026(3) -0.017(3) 0.011(3)
C62 0.071(4) 0.118(6) 0.052(4) 0.040(4) 0.014(3) 0.023(4)
C2 0.069(4) 0.039(3) 0.085(5) -0.007(3) 0.037(4) -0.011(3)
C32 0.103(5) 0.078(4) 0.068(4) -0.059(4) -0.045(4) 0.026(3)
N5 0.043(3) 0.173(8) 0.158(8) 0.005(4) 0.000(4) -0.025(6)
C58 0.064(4) 0.129(7) 0.056(4) 0.035(4) -0.006(3) -0.030(4)
C59 0.049(4) 0.214(11) 0.068(5) 0.039(6) -0.006(4) 0.014(6)
C71 0.058(4) 0.058(4) 0.077(4) 0.001(3) -0.014(3) 0.026(3)
C3 0.078(5) 0.109(6) 0.047(3) -0.044(4) 0.023(3) -0.026(4)
C63 0.123(7) 0.187(10) 0.084(6) 0.035(6) 0.001(5) -0.012(6)
C53 0.043(3) 0.173(8) 0.158(8) 0.005(4) 0.000(4) -0.025(6)
C64 0.120(7) 0.143(8) 0.079(5) 0.042(5) 0.013(5) 0.017(5)
C57 0.043(3) 0.173(8) 0.158(8) 0.005(4) 0.000(4) -0.025(6)
C56 0.043(3) 0.173(8) 0.158(8) 0.005(4) 0.000(4) -0.025(6)
C54 0.043(3) 0.173(8) 0.158(8) 0.005(4) 0.000(4) -0.025(6)
C55 0.043(3) 0.173(8) 0.158(8) 0.005(4) 0.000(4) -0.025(6)
N6 0.032(6) 0.046(6) 0.017(5) -0.002(4) -0.018(4) 0.013(4)
C84 0.032(6) 0.046(6) 0.017(5) -0.002(4) -0.018(4) 0.013(4)
C85 0.032(6) 0.046(6) 0.017(5) -0.002(4) -0.018(4) 0.013(4)
C86 0.032(6) 0.046(6) 0.017(5) -0.002(4) -0.018(4) 0.013(4)
C87 0.032(6) 0.046(6) 0.017(5) -0.002(4) -0.018(4) 0.013(4)
O4A 0.077(4) 0.111(12) 0.102(8) 0.018(6) 0.004(4) 0.008(6)

loop_
_atom_type_symbol
_atom_type_scat_dispersion_real
_atom_type_scat_dispersion_imag
_atom_type_scat_Cromer_Mann_a1
_atom_type_scat_Cromer_Mann_a2
_atom_type_scat_Cromer_Mann_a3
_atom_type_scat_Cromer_Mann_a4
_atom_type_scat_Cromer_Mann_b1
_atom_type_scat_Cromer_Mann_b2
_atom_type_scat_Cromer_Mann_b3
_atom_type_scat_Cromer_Mann_b4
_atom_type_scat_Cromer_Mann_c
_atom_type_scat_source
_atom_type_scat_dispersion_source
C 0.00347 0.00161 2.31000 1.02000 1.58860 0.86500 20.84390 10.20750 0.56870 51.65120 0.21560 'International Tables Volume C Table 6.1.1.4 (pp. 500-502)' 'Henke, Gullikson and Davis, At. Data and Nucl. Data Tables, 1993, 54, 2'
Cl 0.14873 0.16029 11.46040 7.19640 6.25560 1.64550 0.01040 1.16620 18.51940 47.77840 -9.55740 'International Tables Volume C Table 6.1.1.4 (pp. 500-502)' 'Henke, Gullikson and Davis, At. Data and Nucl. Data Tables, 1993, 54, 2'
H 0.00000 0.00000 0.49300 0.32291 0.14019 0.04081 10.51090 26.12570 3.14236 57.79970 0.00304 'International Tables Volume C Table 6.1.1.4 (pp. 500-502)' 'Henke, Gullikson and Davis, At. Data and Nucl. Data Tables, 1993, 54, 2'
N 0.00653 0.00323 12.21260 3.13220 2.01250 1.16630 0.00570 9.89330 28.99750 0.58260 -11.52900 'International Tables Volume C Table 6.1.1.4 (pp. 500-502)' 'Henke, Gullikson and Davis, At. Data and Nucl. Data Tables, 1993, 54, 2'
O 0.01158 0.00611 3.04850 2.28680 1.54630 0.86700 13.27710 5.70110 0.32390 32.90890 0.25080 'International Tables Volume C Table 6.1.1.4 (pp. 500-502)' 'Henke, Gullikson and Davis, At. Data and Nucl. Data Tables, 1993, 54, 2'
Zn 0.31207 1.46666 14.07430 7.03180 5.16520 2.41000 3.26550 0.23330 10.31630 58.70970 1.30410 'International Tables Volume C Table 6.1.1.4 (pp. 500-502)' 'Henke, Gullikson and Davis, At. Data and Nucl. Data Tables, 1993, 54, 2'

loop_
_geom_angle_atom_site_label_1
_geom_angle_atom_site_label_2
_geom_angle_atom_site_label_3
_geom_angle
_geom_angle_site_symmetry_1
_geom_angle_site_symmetry_3
_geom_angle_publ_flag
O19 Zn4 Zn3 79.68(9) 4_565 4_565 ?
O10 Zn4 Zn3 80.50(10) . 4_565 ?
O10 Zn4 O19 110.99(13) . 4_565 ?
O12 Zn4 Zn3 43.60(8) . 4_565 ?
O12 Zn4 O19 103.17(12) . 4_565 ?
O12 Zn4 O10 105.48(13) . . ?
O13 Zn4 Zn3 162.19(13) . 4_565 ?
O13 Zn4 O19 109.57(16) . 4_565 ?
O13 Zn4 O10 108.84(14) . . ?
O13 Zn4 O12 118.59(16) . . ?
C27 Zn4 Zn3 137.68(12) . 4_565 ?
C27 Zn4 O19 101.54(17) . 4_565 ?
C27 Zn4 O10 134.47(16) . . ?
C27 Zn4 O12 96.78(15) . . ?
C27 Zn4 O13 27.49(16) . . ?
O20 Zn3 Zn4 75.02(10) . 5_456 ?
O9 Zn3 Zn4 72.89(10) 5_456 5_456 ?
O9 Zn3 O20 125.24(15) 5_456 . ?
O12 Zn3 Zn4 39.53(8) 5_456 5_456 ?
O12 Zn3 Zn4 135.80(9) 11_545 5_456 ?
O12 Zn3 O20 92.76(14) 5_456 . ?
O12 Zn3 O20 118.24(13) 11_545 . ?
O12 Zn3 O9 115.81(14) 11_545 5_456 ?
O12 Zn3 O9 89.63(13) 5_456 5_456 ?
O14 Zn3 Zn4 133.35(9) 11_545 5_456 ?
O14 Zn3 O20 90.23(17) 11_545 . ?
O14 Zn3 O9 81.21(17) 11_545 5_456 ?
O14 Zn3 O12 170.40(14) 11_545 5_456 ?
O14 Zn3 O12 90.31(13) 11_545 11_545 ?
O2 Zn5 O2 115.65(8) 5_566 . ?
O2 Zn5 O2 115.65(11) 4_664 . ?
O2 Zn5 O2 115.65(8) 4_664 5_566 ?
O1 Zn5 O2 102.21(16) . . ?
O1 Zn5 O2 102.21(16) . 5_566 ?
O1 Zn5 O2 102.21(16) . 4_664 ?
Zn1 Zn2 Zn1 61.22(3) 6_645 12_564 ?
Zn1 Zn2 Zn1 61.22(3) 6_645 5_456 ?
Zn1 Zn2 Zn1 61.22(3) 5_456 12_564 ?
O21 Zn2 Zn1 36.015(17) . 12_564 ?
O21 Zn2 Zn1 36.015(17) . 5_456 ?
O21 Zn2 Zn1 36.015(17) . 6_645 ?
O22 Zn2 Zn1 108.05(12) 3 12_564 ?
O22 Zn2 Zn1 108.05(12) . 5_456 ?
O22 Zn2 Zn1 79.17(11) 2 5_456 ?
O22 Zn2 Zn1 139.50(12) 3 5_456 ?
O22 Zn2 Zn1 139.50(12) 2 12_564 ?
O22 Zn2 Zn1 79.17(11) 3 6_645 ?
O22 Zn2 Zn1 108.05(12) 2 6_645 ?
O22 Zn2 Zn1 79.17(11) . 12_564 ?
O22 Zn2 Zn1 139.50(12) . 6_645 ?
O22 Zn2 O21 111.32(11) 3 . ?
O22 Zn2 O21 111.32(11) . . ?
O22 Zn2 O21 111.32(11) 2 . ?
O22 Zn2 O22 107.56(13) 2 3 ?
O22 Zn2 O22 107.56(12) . 3 ?
O22 Zn2 O22 107.56(12) 2 . ?
O21 Zn1 Zn2 36.01(16) 12_565 12_565 ?
O23 Zn1 Zn2 74.25(13) 12_565 12_565 ?
O23 Zn1 O21 109.1(2) 12_565 12_565 ?
O28 Zn1 Zn2 127.05(18) 8_656 12_565 ?
O28 Zn1 O21 109.1(2) 8_656 12_565 ?
O28 Zn1 O23 103.3(2) 8_656 12_565 ?
O29 Zn1 Zn2 119.1(2) . 12_565 ?
O29 Zn1 O21 111.4(2) . 12_565 ?
O29 Zn1 O23 113.2(3) . 12_565 ?
O29 Zn1 O28 110.4(3) . 8_656 ?
O3 Zn6 O3 89.95(19) 4_664 . ?
O3 Zn6 O3 90.0(2) 5_566 . ?
O3 Zn6 O3 90.0(2) 4_664 5_566 ?
O4B Zn6 O3 89.5(7) . 5_566 ?
O4B Zn6 O3 100.2(7) 4_664 4_664 ?
O4B Zn6 O3 100.2(7) . . ?
O4B Zn6 O3 100.2(7) 5_566 5_566 ?
O4B Zn6 O3 169.8(7) . 4_664 ?
O4B Zn6 O3 89.5(7) 4_664 . ?
O4B Zn6 O3 89.5(7) 5_566 4_664 ?
O4B Zn6 O3 169.8(7) 4_664 5_566 ?
O4B Zn6 O3 169.8(7) 5_566 . ?
O4B Zn6 O4B 80.5(8) 5_566 4_664 ?
O4B Zn6 O4B 80.5(10) . 4_664 ?
O4B Zn6 O4B 80.5(10) 5_566 . ?
O4A Zn6 O3 87.9(7) . . ?
O4A Zn6 O3 87.9(7) 5_566 5_566 ?
O4A Zn6 O3 172.6(7) . 4_664 ?
O4A Zn6 O3 83.0(8) . 5_566 ?
O4A Zn6 O3 83.0(8) 4_664 . ?
O4A Zn6 O3 172.6(7) 5_566 . ?
O4A Zn6 O3 172.6(7) 4_664 5_566 ?
O4A Zn6 O3 87.9(7) 4_664 4_664 ?
O4A Zn6 O3 83.0(8) 5_566 4_664 ?
O4A Zn6 O4B 86.8(12) . 4_664 ?
O4A Zn6 O4B 86.8(12) 4_664 5_566 ?
O4A Zn6 O4B 86.8(12) 5_566 . ?
O4A Zn6 O4B 14.0(9) . . ?
O4A Zn6 O4B 93.8(11) 5_566 4_664 ?
O4A Zn6 O4B 93.8(11) . 5_566 ?
O4A Zn6 O4B 14.0(9) 5_566 5_566 ?
O4A Zn6 O4B 14.0(9) 4_664 4_664 ?
O4A Zn6 O4B 93.8(11) 4_664 . ?
O4A Zn6 O4A 98.9(9) 5_566 . ?
O4A Zn6 O4A 98.9(9) . 4_664 ?
O4A Zn6 O4A 98.9(7) 5_566 4_664 ?
O30 Cl1 O30 108.76(14) 2 . ?
O30 Cl1 O30 108.76(15) 3 . ?
O30 Cl1 O30 108.76(15) 2 3 ?
O31 Cl1 O30 110.17(14) . 2 ?
O31 Cl1 O30 110.17(14) . . ?
O31 Cl1 O30 110.17(14) . 3 ?
O33 Cl2 O32 111.4(3) 2 . ?
O33 Cl2 O32 111.4(3) 3 . ?
O33 Cl2 O32 111.4(3) . . ?
O33 Cl2 O33 107.5(4) 2 3 ?
O33 Cl2 O33 107.5(4) . 3 ?
O33 Cl2 O33 107.5(4) 2 . ?
C52 O19 Zn4 123.9(3) . 5_456 ?
C26 O10 Zn4 125.4(3) . . ?
C52 O20 Zn3 132.4(3) . . ?
C26 O9 Zn3 132.7(3) . 4_565 ?
Zn3 O12 Zn4 110.88(15) 11 . ?
Zn3 O12 Zn4 96.88(12) 4_565 . ?
H12 O12 Zn4 107.58(8) . . ?
H12 O12 Zn3 107.58(9) . 11 ?
H12 O12 Zn3 107.58(8) . 4_565 ?
C27 O13 Zn4 107.9(3) . . ?
Zn1 O21 Zn2 107.97(16) 6_645 . ?
Zn1 O21 Zn2 107.97(16) 5_456 . ?
Zn1 O21 Zn2 107.97(16) 12_564 . ?
Zn1 O21 Zn1 110.93(15) 6_645 12_564 ?
Zn1 O21 Zn1 110.93(15) 5_456 12_564 ?
Zn1 O21 Zn1 110.93(15) 6_645 5_456 ?
C46 N1 C45 126.6(4) . . ?
C44 N1 C45 115.1(4) . . ?
C44 N1 C46 118.3(4) . . ?
C9 N4 C8 111.7(4) . . ?
C5 N4 C8 124.7(4) . . ?
C5 N4 C9 123.2(4) . . ?
C83 O22 Zn2 127.3(4) . 2 ?
C11 C12 H12a 110.9(2) . . ?
C16 C12 H12a 110.9(2) . . ?
C16 C12 C11 105.5(4) . . ?
C13 C12 H12a 110.9(3) . . ?
C13 C12 C11 109.2(4) . . ?
C13 C12 C16 109.3(4) . . ?
C18 N3 C20 123.3(4) . . ?
C19 N3 C20 121.7(4) . . ?
C19 N3 C18 113.8(4) . . ?
C27 O14 Zn3 135.1(4) . 11 ?
H11 C11 C12 109.7(2) . . ?
C10 C11 C12 108.9(4) . . ?
C10 C11 H11 109.7(2) . . ?
C8 C11 C12 112.5(4) . . ?
C8 C11 H11 109.7(2) . . ?
C8 C11 C10 106.2(4) . . ?
C51 C50 H50 120.4(3) . . ?
C49 C50 H50 120.4(3) . . ?
C49 C50 C51 119.3(4) . . ?
C1 O2 Zn5 114.7(4) . . ?
C78 N7 C76 123.9(4) . . ?
C75 N7 C76 112.7(5) . . ?
C75 N7 C78 123.1(5) . . ?
H10 C10 C11 110.4(2) . . ?
C15 C10 C11 111.1(4) . . ?
C15 C10 H10 110.4(2) . . ?
C9 C10 C11 105.6(3) . . ?
C9 C10 H10 110.4(2) . . ?
C9 C10 C15 108.9(4) . . ?
C37 C38 H38 112.5(2) . . ?
C42 C38 H38 112.5(2) . . ?
C42 C38 C37 105.5(3) . . ?
C39 C38 H38 112.5(3) . . ?
C39 C38 C37 106.5(4) . . ?
C39 C38 C42 106.9(4) . . ?
H15 C15 C10 111.8(2) . . ?
C17 C15 C10 103.2(3) . . ?
C17 C15 H15 111.8(2) . . ?
C14 C15 C10 109.6(3) . . ?
C14 C15 H15 111.8(2) . . ?
C14 C15 C17 108.2(4) . . ?
H16 C16 C12 111.4(2) . . ?
C17 C16 C12 107.7(4) . . ?
C17 C16 H16 111.4(2) . . ?
C18 C16 C12 108.0(4) . . ?
C18 C16 H16 111.4(2) . . ?
C18 C16 C17 106.9(3) . . ?
H51 C51 C50 121.0(3) . . ?
C46 C51 C50 117.9(4) . . ?
C46 C51 H51 121.0(3) . . ?
N4 C8 O6 123.2(4) . . ?
C11 C8 O6 128.7(4) . . ?
C11 C8 N4 107.8(4) . . ?
N1 C45 O18 125.5(4) . . ?
C42 C45 O18 125.8(4) . . ?
C42 C45 N1 108.7(4) . . ?
O9 C26 O10 123.9(4) . . ?
C23 C26 O10 120.5(4) . . ?
C23 C26 O9 115.5(4) . . ?
C20 C25 H25 120.3(3) . . ?
C24 C25 H25 120.3(3) . . ?
C24 C25 C20 119.3(5) . . ?
C16 C17 C15 110.2(3) . . ?
H17 C17 C15 110.5(2) . . ?
H17 C17 C16 110.5(2) . . ?
C19 C17 C15 111.8(4) . . ?
C19 C17 C16 103.1(4) . . ?
C19 C17 H17 110.5(2) . . ?
C51 C46 N1 120.5(4) . . ?
C47 C46 N1 117.3(4) . . ?
C47 C46 C51 122.2(4) . . ?
H37 C37 C38 109.8(2) . . ?
C34 C37 C38 112.0(3) . . ?
C34 C37 H37 109.8(2) . . ?
C36 C37 C38 110.5(4) . . ?
C36 C37 H37 109.8(2) . . ?
C36 C37 C34 105.0(3) . . ?
C83 O23 Zn1 128.8(4) . 12_564 ?
C25 C20 N3 120.2(4) . . ?
C21 C20 N3 116.3(4) . . ?
C21 C20 C25 123.5(5) . . ?
N4 C9 O5 122.4(4) . . ?
C10 C9 O5 129.2(4) . . ?
C10 C9 N4 108.4(4) . . ?
C48 C49 C50 123.4(4) . . ?
C52 C49 C50 120.8(4) . . ?
C52 C49 C48 115.8(4) . . ?
H24 C24 C25 120.4(3) . . ?
C23 C24 C25 119.2(4) . . ?
C23 C24 H24 120.4(3) . . ?
C35 N2 C34 112.1(4) . . ?
C31 N2 C34 119.3(5) . . ?
C31 N2 C35 128.4(5) . . ?
H48 C48 C49 120.3(3) . . ?
C47 C48 C49 119.5(5) . . ?
C47 C48 H48 120.3(3) . . ?
O20 C52 O19 127.3(4) . . ?
C49 C52 O19 113.3(4) . . ?
C49 C52 O20 119.3(4) . . ?
N3 C18 O8 124.4(4) . . ?
C16 C18 O8 130.3(4) . . ?
C16 C18 N3 105.1(4) . . ?
C45 C42 C38 111.5(4) . . ?
H42 C42 C38 110.0(2) . . ?
H42 C42 C45 110.0(2) . . ?
C43 C42 C38 111.1(3) . . ?
C43 C42 C45 104.1(3) . . ?
C43 C42 H42 110.0(2) . . ?
H14 C14 C15 123.2(2) . . ?
C13 C14 C15 113.6(4) . . ?
C13 C14 H14 123.2(3) . . ?
C1 O3 Zn6 125.8(4) . . ?
N1 C44 O17 125.9(4) . . ?
C43 C44 O17 128.8(5) . . ?
C43 C44 N1 105.2(4) . . ?
N7 C76 O24 123.4(5) . . ?
C73 C76 O24 127.3(5) . . ?
C73 C76 N7 109.4(4) . . ?
C79 C78 N7 118.9(4) . . ?
C77 C78 N7 119.6(5) . . ?
C77 C78 C79 121.4(5) . . ?
H79 C79 C78 121.6(3) . . ?
C82 C79 C78 116.8(5) . . ?
C82 C79 H79 121.6(3) . . ?
C14 C13 C12 115.7(4) . . ?
H13 C13 C12 122.2(3) . . ?
H13 C13 C14 122.2(3) . . ?
H77 C77 C78 120.8(3) . . ?
C80 C77 C78 118.5(5) . . ?
C80 C77 H77 120.8(3) . . ?
C43 C41 H41 112.0(2) . . ?
C36 C41 H41 112.0(2) . . ?
C36 C41 C43 104.8(3) . . ?
C40 C41 H41 112.0(3) . . ?
C40 C41 C43 105.8(3) . . ?
C40 C41 C36 110.0(4) . . ?
C65 N8 C66 114.1(5) . . ?
C62 N8 C66 126.1(6) . . ?
C62 N8 C65 118.9(6) . . ?
C37 C34 O16 127.7(4) . . ?
N2 C34 O16 123.8(4) . . ?
N2 C34 C37 108.5(4) . . ?
N3 C19 O7 124.6(4) . . ?
C17 C19 O7 125.2(5) . . ?
C17 C19 N3 110.2(4) . . ?
C44 C43 C42 106.7(4) . . ?
C41 C43 C42 110.4(4) . . ?
C41 C43 C44 109.5(4) . . ?
H43 C43 C42 110.1(2) . . ?
H43 C43 C44 110.1(3) . . ?
H43 C43 C41 110.1(2) . . ?
C82 C81 C80 118.3(5) . . ?
C83 C81 C80 120.1(5) . . ?
C83 C81 C82 121.6(5) . . ?
C81 C80 C77 121.7(5) . . ?
H80 C80 C77 119.2(3) . . ?
H80 C80 C81 119.2(3) . . ?
H21 C21 C20 121.0(3) . . ?
C22 C21 C20 118.0(5) . . ?
C22 C21 H21 121.0(3) . . ?
C41 C36 C37 109.9(3) . . ?
H36 C36 C37 110.2(2) . . ?
H36 C36 C41 110.2(2) . . ?
C35 C36 C37 104.1(4) . . ?
C35 C36 C41 112.1(4) . . ?
C35 C36 H36 110.2(3) . . ?
H73 C73 C76 110.8(3) . . ?
C72 C73 C76 110.1(4) . . ?
C72 C73 H73 110.8(3) . . ?
C74 C73 C76 105.5(4) . . ?
C74 C73 H73 110.8(3) . . ?
C74 C73 C72 108.8(5) . . ?
C24 C23 C26 120.3(4) . . ?
C22 C23 C26 120.5(4) . . ?
C22 C23 C24 119.1(4) . . ?
C6 C5 N4 121.5(4) . . ?
C4 C5 N4 119.8(5) . . ?
C4 C5 C6 118.6(5) . . ?
C48 C47 C46 117.2(5) . . ?
H47 C47 C46 121.4(3) . . ?
H47 C47 C48 121.4(3) . . ?
H39 C39 C38 121.0(3) . . ?
C40 C39 C38 118.1(4) . . ?
C40 C39 H39 121.0(3) . . ?
C23 C22 C21 120.3(5) . . ?
H22 C22 C21 119.9(3) . . ?
H22 C22 C23 119.9(3) . . ?
H1a O1 Zn5 120.0 5_566 . ?
H1a O1 Zn5 120.0 4_664 . ?
H1a O1 Zn5 120.0 . . ?
H1a O1 H1a 97.2 4_664 . ?
H1a O1 H1a 97.2 5_566 . ?
H1a O1 H1a 97.2 4_664 5_566 ?
H1b O1 Zn5 120.0 4_664 . ?
H1b O1 Zn5 120.0 5_566 . ?
H1b O1 Zn5 120.0 . . ?
H1b O1 H1a 51.3 5_566 . ?
H1b O1 H1a 120.0 5_566 5_566 ?
H1b O1 H1a 51.3 4_664 5_566 ?
H1b O1 H1a 120.0 . . ?
H1b O1 H1a 51.3 4_664 . ?
H1b O1 H1a 51.3 . 5_566 ?
H1b O1 H1a 51.3 5_566 4_664 ?
H1b O1 H1a 51.3 . 4_664 ?
H1b O1 H1a 120.0 4_664 4_664 ?
H1b O1 H1b 97.2 4_664 5_566 ?
H1b O1 H1b 97.18(12) . 5_566 ?
H1b O1 H1b 97.18(12) 4_664 . ?
H1b H1a O1 64.3 5_566 . ?
H1b H1a O1 64.3 4_664 . ?
H1a H1b O1 64.3 5_566 4_664 ?
H1a H1b O1 64.3 4_664 4_664 ?
O25 C75 N7 125.3(6) . . ?
C74 C75 N7 107.3(5) . . ?
C74 C75 O25 127.4(6) . . ?
C58 O28 Zn1 129.2(5) . 9_466 ?
C28 C33 H33 118.2(4) . . ?
C32 C33 H33 118.2(4) . . ?
C32 C33 C28 123.6(6) . . ?
C81 C82 C79 123.3(5) . . ?
H82 C82 C79 118.4(3) . . ?
H82 C82 C81 118.4(3) . . ?
H72 C72 C73 111.7(3) . . ?
C69 C72 C73 104.4(4) . . ?
C69 C72 H72 111.7(3) . . ?
C68 C72 C73 108.8(4) . . ?
C68 C72 H72 111.7(3) . . ?
C68 C72 C69 108.1(4) . . ?
N2 C35 O15 123.7(5) . . ?
C36 C35 O15 126.4(6) . . ?
C36 C35 N2 109.9(4) . . ?
H6 C6 C5 119.0(3) . . ?
C7 C6 C5 121.9(6) . . ?
C7 C6 H6 119.0(4) . . ?
O23 C83 O22 124.8(6) . . ?
C81 C83 O22 117.8(5) . . ?
C81 C83 O23 117.0(5) . . ?
O13 C27 Zn4 44.6(3) . . ?
O14 C27 Zn4 82.3(3) . . ?
O14 C27 O13 126.5(5) . . ?
C28 C27 Zn4 158.0(4) . . ?
C28 C27 O13 113.6(5) . . ?
C28 C27 O14 119.7(5) . . ?
C60 C61 H61 121.2(5) . . ?
C62 C61 H61 121.2(4) . . ?
C62 C61 C60 117.7(7) . . ?
C39 C40 C41 113.1(4) . . ?
H40 C40 C41 123.5(3) . . ?
H40 C40 C39 123.5(3) . . ?
O3 C1 O2 124.9(6) . . ?
C2 C1 O2 120.1(6) . . ?
C2 C1 O3 114.9(7) . . ?
C30 C31 N2 120.4(5) . . ?
C32 C31 N2 120.1(6) . . ?
C32 C31 C30 118.3(6) . . ?
H69 C69 C72 110.1(3) . . ?
C65 C69 C72 106.9(5) . . ?
C65 C69 H69 110.1(3) . . ?
C67 C69 C72 111.5(4) . . ?
C67 C69 H69 110.1(3) . . ?
C67 C69 C65 108.1(5) . . ?
H60 C60 C61 119.8(5) . . ?
C59 C60 C61 120.4(8) . . ?
C59 C60 H60 119.8(5) . . ?
H4 C4 C5 120.1(3) . . ?
C3 C4 C5 119.8(6) . . ?
C3 C4 H4 120.1(4) . . ?
C27 C28 C33 120.1(5) . . ?
C29 C28 C33 118.1(6) . . ?
C29 C28 C27 121.8(5) . . ?
N8 C66 O27 121.2(6) . . ?
C67 C66 O27 127.3(6) . . ?
C67 C66 N8 111.4(6) . . ?
C58 O29 Zn1 126.8(5) . . ?
C68 C70 H70 122.8(4) . . ?
C71 C70 H70 122.8(4) . . ?
C71 C70 C68 114.4(6) . . ?
H29 C29 C28 119.7(4) . . ?
C30 C29 C28 120.6(6) . . ?
C30 C29 H29 119.7(4) . . ?
C2 C7 C6 118.1(6) . . ?
C29 C30 C31 119.8(5) . . ?
H30 C30 C31 120.1(3) . . ?
H30 C30 C29 120.1(4) . . ?
H4Ba O4B Zn6 120.0 . 5_566 ?
H4Bb O4B Zn6 120.0 . 5_566 ?
H4Bb O4B H4Ba 120.0 . . ?
N8 C65 O26 129.8(6) . . ?
C69 C65 O26 129.7(6) . . ?
C69 C65 N8 100.5(6) . . ?
C70 C68 C72 115.0(5) . . ?
H68 C68 C72 122.5(3) . . ?
H68 C68 C70 122.5(4) . . ?
C66 C67 C69 105.9(5) . . ?
H67 C67 C69 110.1(3) . . ?
H67 C67 C66 110.1(3) . . ?
C71 C67 C69 109.3(5) . . ?
C71 C67 C66 111.3(5) . . ?
C71 C67 H67 110.1(3) . . ?
C75 C74 C73 105.1(5) . . ?
H74 C74 C73 109.7(3) . . ?
H74 C74 C75 109.7(3) . . ?
C71 C74 C73 111.4(5) . . ?
C71 C74 C75 111.3(6) . . ?
C71 C74 H74 109.7(3) . . ?
C61 C62 N8 119.9(6) . . ?
C63 C62 N8 113.1(7) . . ?
C63 C62 C61 126.1(7) . . ?
C7 C2 C1 118.6(7) . . ?
C3 C2 C1 123.8(6) . . ?
C3 C2 C7 117.6(6) . . ?
C31 C32 C33 117.4(6) . . ?
H32 C32 C33 121.3(4) . . ?
H32 C32 C31 121.3(4) . . ?
C56 N5 C53 120.7(16) . . ?
C54 N5 C53 119.6(18) . . ?
C54 N5 C56 111.4(14) . . ?
O29 C58 O28 125.5(7) . . ?
C59 C58 O28 116.9(8) . . ?
C59 C58 O29 117.5(7) . . ?
C58 C59 C60 122.4(8) . . ?
C64 C59 C60 118.3(7) . . ?
C64 C59 C58 118.5(9) . . ?
C67 C71 C70 107.0(5) . . ?
C74 C71 C70 107.5(5) . . ?
C74 C71 C67 106.6(5) . . ?
H71 C71 C70 111.8(4) . . ?
H71 C71 C67 111.8(3) . . ?
H71 C71 C74 111.8(3) . . ?
C2 C3 C4 123.3(6) . . ?
H63 C63 C62 123.8(5) . . ?
C64 C63 C62 112.4(9) . . ?
C64 C63 H63 123.8(6) . . ?
O4A C53 N5 116(2) . . ?
C63 C64 C59 123.1(10) . . ?
H64 C64 C59 118.4(5) . . ?
H64 C64 C63 118.4(7) . . ?
H57b C57 H57a 109.5 . . ?
H57c C57 H57a 109.5 . . ?
H57c C57 H57b 109.5 . . ?
C56 C57 H57a 125.1 . . ?
C56 C57 H57b 108.0 . . ?
C56 C57 H57c 93.9 . . ?
C57 C56 N5 115(2) . . ?
C55 C54 N5 106.5(18) . . ?
H55a C55 C54 110.5 . . ?
H55b C55 C54 109.9 . . ?
H55b C55 H55a 109.5 . . ?
H55c C55 C54 108.1 . . ?
H55c C55 H55a 109.5 . . ?
H55c C55 H55b 109.5 . . ?
H6b N6 H6a 106.62447296(4) . . ?
C85 N6 H6a 106.7(11) . . ?
C85 N6 H6b 106.7(11) . . ?
C86 N6 H6a 106.7(10) . . ?
C86 N6 H6b 106.7(12) . . ?
C86 N6 C85 122.3(19) . . ?
H84b C84 H84a 109.5 . . ?
H84c C84 H84a 109.5 . . ?
H84c C84 H84b 109.5 . . ?
C85 C84 H84a 108.8 . . ?
C85 C84 H84b 111.6 . . ?
C85 C84 H84c 108.0 . . ?
C84 C85 N6 113.7(19) . . ?
H85a C85 N6 108.8(11) . . ?
H85a C85 C84 108.8(12) . . ?
H85b C85 N6 108.8(12) . . ?
H85b C85 C84 108.8(14) . . ?
H85b C85 H85a 107.7 . . ?
H86a C86 N6 108.4(12) . . ?
H86b C86 N6 108.4(10) . . ?
H86b C86 H86a 107.4 . . ?
C87 C86 N6 115.6(19) . . ?
C87 C86 H86a 108.4(14) . . ?
C87 C86 H86b 108.4(12) . . ?
H87a C87 C86 109.5 . . ?
H87b C87 C86 109.5 . . ?
H87b C87 H87a 109.5 . . ?
H87c C87 C86 109.5 . . ?
H87c C87 H87a 109.5 . . ?
H87c C87 H87b 109.5 . . ?
C53 O4A Zn6 126(2) . 5_566 ?

loop_
_geom_bond_atom_site_label_1
_geom_bond_atom_site_label_2
_geom_bond_distance
_geom_bond_site_symmetry_2
_geom_bond_publ_flag
Zn4 Zn3 3.0774(9) 4_565 ?
Zn4 O19 1.974(3) 4_565 ?
Zn4 O10 1.938(3) . ?
Zn4 O12 1.973(3) . ?
Zn4 O13 1.918(4) . ?
Zn4 C27 2.600(6) . ?
Zn3 O20 1.952(3) . ?
Zn3 O9 1.954(3) 5_456 ?
Zn3 O12 2.137(3) 5_456 ?
Zn3 O12 1.952(3) 11_545 ?
Zn3 O14 2.238(4) 11_545 ?
Zn5 O2 1.944(5) . ?
Zn5 O2 1.944(5) 5_566 ?
Zn5 O2 1.944(5) 4_664 ?
Zn5 O1 1.954(8) . ?
Zn2 Zn1 3.1266(12) 12_564 ?
Zn2 Zn1 3.1266(12) 5_456 ?
Zn2 Zn1 3.1266(12) 6_645 ?
Zn2 O21 1.933(6) . ?
Zn2 O22 1.912(4) 2 ?
Zn2 O22 1.912(4) 3 ?
Zn2 O22 1.912(4) . ?
Zn1 O21 1.9327(19) 12_565 ?
Zn1 O23 1.941(4) 12_565 ?
Zn1 O28 1.948(5) 8_656 ?
Zn1 O29 1.886(5) . ?
Zn6 O3 2.044(4) 4_664 ?
Zn6 O3 2.044(4) . ?
Zn6 O3 2.044(4) 5_566 ?
Zn6 O4B 2.13(2) 5_566 ?
Zn6 O4B 2.13(2) . ?
Zn6 O4B 2.13(2) 4_664 ?
Zn6 O4A 2.06(2) 5_566 ?
Zn6 O4A 2.06(2) 4_664 ?
Zn6 O4A 2.06(2) . ?
Cl1 O30 1.439(3) . ?
Cl1 O30 1.439(3) 2 ?
Cl1 O30 1.439(3) 3 ?
Cl1 O31 1.445(5) . ?
Cl2 O32 1.267(18) . ?
Cl2 O33 1.499(7) 2 ?
Cl2 O33 1.499(7) . ?
Cl2 O33 1.499(7) 3 ?
O18 C45 1.222(6) . ?
O5 C9 1.200(5) . ?
O19 C52 1.261(5) . ?
O10 C26 1.239(5) . ?
O20 C52 1.234(6) . ?
O9 C26 1.283(5) . ?
O12 H12 0.8700 . ?
O16 C34 1.175(6) . ?
O8 C18 1.144(6) . ?
O6 C8 1.161(6) . ?
O24 C76 1.236(7) . ?
O7 C19 1.212(5) . ?
O13 C27 1.261(7) . ?
O17 C44 1.192(6) . ?
N1 C45 1.361(6) . ?
N1 C46 1.440(6) . ?
N1 C44 1.408(7) . ?
N4 C8 1.411(6) . ?
N4 C9 1.419(6) . ?
N4 C5 1.387(6) . ?
O22 C83 1.256(7) . ?
C12 H12a 1.0000 . ?
C12 C11 1.550(6) . ?
C12 C16 1.553(6) . ?
C12 C13 1.482(7) . ?
N3 C20 1.448(6) . ?
N3 C18 1.427(6) . ?
N3 C19 1.387(6) . ?
O14 C27 1.292(7) . ?
C11 H11 1.0000 . ?
C11 C10 1.510(6) . ?
C11 C8 1.520(6) . ?
C50 H50 0.9500 . ?
C50 C51 1.410(6) . ?
C50 C49 1.337(7) . ?
O2 C1 1.253(8) . ?
O15 C35 1.202(7) . ?
N7 C76 1.377(7) . ?
N7 C78 1.430(7) . ?
N7 C75 1.385(8) . ?
C10 H10 1.0000 . ?
C10 C15 1.547(6) . ?
C10 C9 1.509(6) . ?
C38 H38 1.0000 . ?
C38 C37 1.554(6) . ?
C38 C42 1.562(6) . ?
C38 C39 1.479(7) . ?
O27 C66 1.195(8) . ?
C15 H15 1.0000 . ?
C15 C17 1.553(6) . ?
C15 C14 1.506(6) . ?
C16 H16 1.0000 . ?
C16 C17 1.560(6) . ?
C16 C18 1.537(7) . ?
C51 H51 0.9500 . ?
C51 C46 1.413(7) . ?
C45 C42 1.533(6) . ?
C26 C23 1.476(6) . ?
C25 H25 0.9500 . ?
C25 C20 1.327(7) . ?
C25 C24 1.397(7) . ?
C17 H17 1.0000 . ?
C17 C19 1.512(6) . ?
C46 C47 1.378(7) . ?
C37 H37 1.0000 . ?
C37 C34 1.480(6) . ?
C37 C36 1.562(6) . ?
O23 C83 1.309(7) . ?
C20 C21 1.381(7) . ?
C49 C48 1.371(7) . ?
C49 C52 1.547(7) . ?
O26 C65 1.147(8) . ?
C24 H24 0.9500 . ?
C24 C23 1.389(6) . ?
N2 C34 1.418(6) . ?
N2 C35 1.368(7) . ?
N2 C31 1.489(7) . ?
C48 H48 0.9500 . ?
C48 C47 1.424(7) . ?
C42 H42 1.0000 . ?
C42 C43 1.519(7) . ?
C14 H14 0.9500 . ?
C14 C13 1.322(6) . ?
O3 C1 1.264(8) . ?
C44 C43 1.543(7) . ?
C76 C73 1.480(7) . ?
C78 C79 1.432(8) . ?
C78 C77 1.336(7) . ?
C79 H79 0.9500 . ?
C79 C82 1.354(8) . ?
C13 H13 0.9500 . ?
C77 H77 0.9500 . ?
C77 C80 1.433(8) . ?
C41 H41 1.0000 . ?
C41 C43 1.571(6) . ?
C41 C36 1.528(6) . ?
C41 C40 1.539(7) . ?
N8 C66 1.373(8) . ?
N8 C65 1.443(9) . ?
N8 C62 1.466(8) . ?
C43 H43 1.0000 . ?
C81 C80 1.323(7) . ?
C81 C82 1.393(7) . ?
C81 C83 1.468(8) . ?
C80 H80 0.9500 . ?
C21 H21 0.9500 . ?
C21 C22 1.370(7) . ?
C36 H36 1.0000 . ?
C36 C35 1.495(7) . ?
C73 H73 1.0000 . ?
C73 C72 1.573(7) . ?
C73 C74 1.507(9) . ?
O25 C75 1.185(8) . ?
C23 C22 1.405(7) . ?
C5 C6 1.362(8) . ?
C5 C4 1.401(8) . ?
C47 H47 0.9500 . ?
C39 H39 0.9500 . ?
C39 C40 1.326(7) . ?
C22 H22 0.9500 . ?
O1 H1a 1.0200 4_664 ?
O1 H1a 1.0200 5_566 ?
O1 H1a 1.0200 . ?
O1 H1b 1.0200 . ?
O1 H1b 1.0200 5_566 ?
O1 H1b 1.0200 4_664 ?
H1a H1b 0.8833 4_664 ?
H1a H1b 0.8833 5_566 ?
C75 C74 1.525(9) . ?
O28 C58 1.291(9) . ?
C33 H33 0.9500 . ?
C33 C28 1.299(8) . ?
C33 C32 1.374(8) . ?
C82 H82 0.9500 . ?
C72 H72 1.0000 . ?
C72 C69 1.568(8) . ?
C72 C68 1.465(7) . ?
C6 H6 0.9500 . ?
C6 C7 1.359(9) . ?
C27 C28 1.531(8) . ?
C61 H61 0.9500 . ?
C61 C60 1.421(9) . ?
C61 C62 1.337(9) . ?
C40 H40 0.9500 . ?
C1 C2 1.484(9) . ?
C31 C30 1.421(9) . ?
C31 C32 1.343(9) . ?
C69 H69 1.0000 . ?
C69 C65 1.594(9) . ?
C69 C67 1.473(9) . ?
C60 H60 0.9500 . ?
C60 C59 1.425(12) . ?
C4 H4 0.9500 . ?
C4 C3 1.363(9) . ?
C28 C29 1.396(8) . ?
C66 C67 1.427(9) . ?
O29 C58 1.320(10) . ?
C70 H70 0.9500 . ?
C70 C68 1.320(9) . ?
C70 C71 1.520(8) . ?
C29 H29 0.9500 . ?
C29 C30 1.310(8) . ?
C7 C2 1.477(10) . ?
C30 H30 0.9500 . ?
O4B H4Ba 1.0200 . ?
O4B H4Bb 1.0200 . ?
C68 H68 0.9500 . ?
C67 H67 1.0000 . ?
C67 C71 1.579(8) . ?
C74 H74 1.0000 . ?
C74 C71 1.516(9) . ?
C62 C63 1.443(13) . ?
C2 C3 1.317(10) . ?
C32 H32 0.9500 . ?
N5 C53 1.457(15) . ?
N5 C56 1.44(3) . ?
N5 C54 1.54(3) . ?
C58 C59 1.404(11) . ?
C59 C64 1.371(13) . ?
C71 H71 1.0000 . ?
C63 H63 0.9500 . ?
C63 C64 1.453(13) . ?
C53 O4A 1.21(3) . ?
C64 H64 0.9500 . ?
C57 H57a 0.9803 . ?
C57 H57b 0.9805 . ?
C57 H57c 0.9796 . ?
C57 C56 1.499(17) . ?
C54 C55 1.442(16) . ?
C55 H55a 0.9800 . ?
C55 H55b 0.9800 . ?
C55 H55c 0.9800 . ?
N6 H6a 0.9200 . ?
N6 H6b 0.9200 . ?
N6 C85 1.510(17) . ?
N6 C86 1.507(17) . ?
C84 H84a 0.9795 . ?
C84 H84b 0.9802 . ?
C84 H84c 0.9800 . ?
C84 C85 1.480(18) . ?
C85 H85a 0.9900 . ?
C85 H85b 0.9900 . ?
C86 H86a 0.9900 . ?
C86 H86b 0.9900 . ?
C86 C87 1.484(17) . ?
C87 H87a 0.9800 . ?
C87 H87b 0.9800 . ?
C87 H87c 0.9800 . ?

loop_
_geom_torsion_atom_site_label_1
_geom_torsion_atom_site_label_2
_geom_torsion_atom_site_label_3
_geom_torsion_atom_site_label_4
_geom_torsion
_geom_torsion_site_symmetry_1
_geom_torsion_site_symmetry_2
_geom_torsion_site_symmetry_3
_geom_torsion_site_symmetry_4
_geom_torsion_publ_flag
Zn4 O19 C52 O20 -11.0(4) 5_456 . . . ?
Zn4 O19 C52 C49 170.5(3) 5_456 . . . ?
Zn4 O10 C26 O9 3.4(4) . . . . ?
Zn4 O10 C26 C23 -175.8(3) . . . . ?
Zn4 O13 C27 O14 -9.1(4) . . . . ?
Zn4 O13 C27 C28 176.1(4) . . . . ?
Zn4 C27 O14 Zn3 51.3(3) . . . 11 ?
Zn4 C27 C28 C33 20.3(13) . . . . ?
Zn4 C27 C28 C29 -160.5(12) . . . . ?
Zn3 O20 C52 O19 -2.5(5) . . . . ?
Zn3 O20 C52 C49 175.9(4) . . . . ?
Zn3 O9 C26 O10 20.6(5) 4_565 . . . ?
Zn3 O9 C26 C23 -160.1(4) 4_565 . . . ?
Zn3 O14 C27 O13 57.7(6) 11 . . . ?
Zn3 O14 C27 C28 -127.8(6) 11 . . . ?
Zn5 O2 C1 O3 13.5(4) 4_664 . . . ?
Zn5 O2 C1 O3 13.5(4) . . . . ?
Zn5 O2 C1 O3 13.5(4) 5_566 . . . ?
Zn5 O2 C1 C2 -168.9(4) 4_664 . . . ?
Zn5 O2 C1 C2 -168.9(4) . . . . ?
Zn5 O2 C1 C2 -168.9(4) 5_566 . . . ?
Zn2 O22 C83 O23 -9.9(5) 2 . . . ?
Zn2 O22 C83 O23 -9.9(5) 3 . . . ?
Zn2 O22 C83 O23 -9.9(5) . . . . ?
Zn2 O22 C83 C81 177.1(4) . . . . ?
Zn2 O22 C83 C81 177.1(4) 3 . . . ?
Zn2 O22 C83 C81 177.1(4) 2 . . . ?
Zn1 O23 C83 O22 30.6(7) 12_564 . . . ?
Zn1 O23 C83 C81 -156.3(5) 12_564 . . . ?
Zn1 O28 C58 O29 -4.1(8) 9_466 . . . ?
Zn1 O28 C58 C59 174.5(7) 9_466 . . . ?
Zn1 O29 C58 O28 -23.6(9) . . . . ?
Zn1 O29 C58 C59 157.8(8) . . . . ?
Zn6 O3 C1 O2 -82.9(5) . . . . ?
Zn6 O3 C1 O2 -82.9(5) 5_566 . . . ?
Zn6 O3 C1 O2 -82.9(5) 4_664 . . . ?
Zn6 O3 C1 C2 99.4(5) 5_566 . . . ?
Zn6 O3 C1 C2 99.4(5) 4_664 . . . ?
Zn6 O3 C1 C2 99.4(5) . . . . ?
Zn6 O4A C53 N5 -170(2) 5_566 . . . ?
Zn6 O4A C53 N5 -170(2) . . . . ?
Zn6 O4A C53 N5 -170(2) 4_664 . . . ?
O18 C45 N1 C46 2.2(6) . . . . ?
O18 C45 N1 C44 -177.5(5) . . . . ?
O18 C45 C42 C38 60.5(5) . . . . ?
O18 C45 C42 C43 -179.7(5) . . . . ?
O5 C9 N4 C8 -176.1(5) . . . . ?
O5 C9 N4 C5 10.6(6) . . . . ?
O5 C9 C10 C11 174.4(6) . . . . ?
O5 C9 C10 C15 55.0(6) . . . . ?
O19 C52 C49 C50 -19.1(5) . . . . ?
O19 C52 C49 C48 162.6(4) . . . . ?
O10 C26 C23 C24 -10.5(5) . . . . ?
O10 C26 C23 C22 168.7(5) . . . . ?
O20 C52 C49 C50 162.3(4) . . . . ?
O20 C52 C49 C48 -16.0(5) . . . . ?
O9 C26 C23 C24 170.2(4) . . . . ?
O9 C26 C23 C22 -10.5(5) . . . . ?
O16 C34 C37 C38 -53.5(5) . . . . ?
O16 C34 C37 C36 -173.3(5) . . . . ?
O16 C34 N2 C35 173.2(5) . . . . ?
O16 C34 N2 C31 -1.8(6) . . . . ?
O8 C18 N3 C20 -7.9(7) . . . . ?
O8 C18 N3 C19 -175.8(5) . . . . ?
O8 C18 C16 C12 59.4(6) . . . . ?
O8 C18 C16 C17 175.0(6) . . . . ?
O6 C8 N4 C9 173.7(5) . . . . ?
O6 C8 N4 C5 -13.1(6) . . . . ?
O6 C8 C11 C12 -57.8(6) . . . . ?
O6 C8 C11 C10 -176.9(6) . . . . ?
O24 C76 N7 C78 2.2(6) . . . . ?
O24 C76 N7 C75 177.0(6) . . . . ?
O24 C76 C73 C72 -59.4(6) . . . . ?
O24 C76 C73 C74 -176.6(6) . . . . ?
O7 C19 N3 C20 6.3(6) . . . . ?
O7 C19 N3 C18 174.5(5) . . . . ?
O7 C19 C17 C15 -62.4(5) . . . . ?
O7 C19 C17 C16 179.2(5) . . . . ?
O13 C27 C28 C33 13.1(8) . . . . ?
O13 C27 C28 C29 -167.8(6) . . . . ?
O17 C44 N1 C45 172.5(6) . . . . ?
O17 C44 N1 C46 -7.3(7) . . . . ?
O17 C44 C43 C42 -172.3(6) . . . . ?
O17 C44 C43 C41 -52.8(7) . . . . ?
N1 C45 C42 C38 -119.2(4) . . . . ?
N1 C45 C42 C43 0.6(4) . . . . ?
N1 C46 C51 C50 -174.7(4) . . . . ?
N1 C46 C47 C48 177.4(4) . . . . ?
N1 C44 C43 C42 4.1(5) . . . . ?
N1 C44 C43 C41 123.5(4) . . . . ?
N4 C8 C11 C12 116.0(4) . . . . ?
N4 C8 C11 C10 -3.0(4) . . . . ?
N4 C9 C10 C11 -5.7(4) . . . . ?
N4 C9 C10 C15 -125.1(4) . . . . ?
N4 C5 C6 C7 174.2(6) . . . . ?
N4 C5 C4 C3 -176.7(6) . . . . ?
O22 C83 C81 C80 -7.8(7) . . . . ?
O22 C83 C81 C82 171.2(5) . . . . ?
C12 C11 C10 C15 1.7(4) . . . . ?
C12 C11 C10 C9 -116.2(4) . . . . ?
C12 C16 C17 C15 3.8(4) . . . . ?
C12 C16 C17 C19 123.2(4) . . . . ?
C12 C16 C18 N3 -125.2(4) . . . . ?
C12 C13 C14 C15 4.9(5) . . . . ?
N3 C20 C25 C24 -179.1(4) . . . . ?
N3 C20 C21 C22 -177.3(5) . . . . ?
N3 C18 C16 C17 -9.6(4) . . . . ?
N3 C19 C17 C15 115.7(4) . . . . ?
N3 C19 C17 C16 -2.6(4) . . . . ?
O14 C27 C28 C33 -162.1(7) . . . . ?
O14 C27 C28 C29 17.1(7) . . . . ?
C11 C10 C15 C17 61.6(4) . . . . ?
C11 C10 C15 C14 -53.6(4) . . . . ?
C50 C51 C46 C47 7.7(5) . . . . ?
C50 C49 C48 C47 6.7(6) . . . . ?
O2 C1 C2 C7 23.5(7) . . . . ?
O2 C1 C2 C3 -158.1(7) . . . . ?
O15 C35 N2 C34 -176.8(5) . . . . ?
O15 C35 N2 C31 -2.4(7) . . . . ?
O15 C35 C36 C37 -179.1(6) . . . . ?
O15 C35 C36 C41 62.2(6) . . . . ?
N7 C76 C73 C72 120.5(4) . . . . ?
N7 C76 C73 C74 3.3(5) . . . . ?
N7 C78 C79 C82 177.5(6) . . . . ?
N7 C78 C77 C80 -176.6(5) . . . . ?
N7 C75 C74 C73 1.0(5) . . . . ?
N7 C75 C74 C71 -119.7(5) . . . . ?
C10 C15 C17 C16 -64.3(3) . . . . ?
C10 C15 C17 C19 -178.3(3) . . . . ?
C10 C15 C14 C13 52.0(4) . . . . ?
C38 C37 C34 N2 126.0(4) . . . . ?
C38 C37 C36 C41 -4.6(4) . . . . ?
C38 C37 C36 C35 -124.9(4) . . . . ?
C38 C42 C43 C44 117.3(4) . . . . ?
C38 C42 C43 C41 -1.6(4) . . . . ?
C38 C39 C40 C41 1.4(5) . . . . ?
O27 C66 N8 C65 179.6(6) . . . . ?
O27 C66 N8 C62 11.2(8) . . . . ?
O27 C66 C67 C69 -178.8(7) . . . . ?
O27 C66 C67 C71 -60.1(7) . . . . ?
C15 C17 C16 C18 -112.0(4) . . . . ?
C51 C46 C47 C48 -4.9(5) . . . . ?
C45 C42 C43 C44 -2.8(4) . . . . ?
C45 C42 C43 C41 -121.8(3) . . . . ?
C26 C23 C24 C25 -172.5(4) . . . . ?
C26 C23 C22 C21 176.0(5) . . . . ?
C25 C20 C21 C22 5.2(6) . . . . ?
C25 C24 C23 C22 8.2(6) . . . . ?
C46 C47 C48 C49 -2.2(6) . . . . ?
C37 C34 N2 C35 -6.3(4) . . . . ?
C37 C34 N2 C31 178.7(4) . . . . ?
C37 C36 C41 C43 63.9(4) . . . . ?
C37 C36 C41 C40 -49.3(4) . . . . ?
C37 C36 C35 N2 0.5(4) . . . . ?
O23 C83 C81 C80 178.6(6) . . . . ?
O23 C83 C81 C82 -2.4(7) . . . . ?
C20 C21 C22 C23 -1.8(7) . . . . ?
O26 C65 N8 C66 178.7(8) . . . . ?
O26 C65 N8 C62 -12.1(10) . . . . ?
O26 C65 C69 C72 60.8(8) . . . . ?
O26 C65 C69 C67 -179.1(8) . . . . ?
C24 C23 C22 C21 -4.7(6) . . . . ?
N2 C35 C36 C41 -118.2(4) . . . . ?
N2 C31 C30 C29 178.9(6) . . . . ?
N2 C31 C32 C33 174.7(7) . . . . ?
C42 C43 C41 C36 -61.0(4) . . . . ?
C42 C43 C41 C40 55.2(4) . . . . ?
O3 C1 C2 C7 -158.7(6) . . . . ?
O3 C1 C2 C3 19.7(7) . . . . ?
C44 C43 C41 C36 -178.2(4) . . . . ?
C44 C43 C41 C40 -62.0(4) . . . . ?
C76 C73 C72 C69 -175.9(5) . . . . ?
C76 C73 C72 C68 -60.7(5) . . . . ?
C76 C73 C74 C75 -2.6(5) . . . . ?
C76 C73 C74 C71 118.1(4) . . . . ?
C78 C79 C82 C81 0.1(7) . . . . ?
C78 C77 C80 C81 -2.0(7) . . . . ?
C79 C82 C81 C80 -3.4(8) . . . . ?
C79 C82 C81 C83 177.5(6) . . . . ?
C77 C80 C81 C82 4.3(7) . . . . ?
C77 C80 C81 C83 -176.6(5) . . . . ?
N8 C66 C67 C69 -0.6(6) . . . . ?
N8 C66 C67 C71 118.1(5) . . . . ?
N8 C65 C69 C72 -119.2(4) . . . . ?
N8 C65 C69 C67 0.9(5) . . . . ?
N8 C62 C61 C60 179.7(8) . . . . ?
N8 C62 C63 C64 -173.4(9) . . . . ?
C73 C72 C69 C65 -179.2(5) . . . . ?
C73 C72 C69 C67 62.9(4) . . . . ?
C73 C72 C68 C70 -55.2(5) . . . . ?
C73 C74 C75 O25 178.9(6) . . . . ?
C73 C74 C71 C70 -53.4(5) . . . . ?
C73 C74 C71 C67 61.0(5) . . . . ?
O25 C75 C74 C71 58.2(8) . . . . ?
C5 C6 C7 C2 8.8(7) . . . . ?
C5 C4 C3 C2 -4.5(8) . . . . ?
C75 C74 C71 C70 63.4(5) . . . . ?
C75 C74 C71 C67 177.9(5) . . . . ?
O28 C58 C59 C60 -13.1(10) . . . . ?
O28 C58 C59 C64 177.4(9) . . . . ?
C33 C28 C29 C30 -4.0(9) . . . . ?
C33 C32 C31 C30 -17.8(10) . . . . ?
C72 C69 C67 C66 117.0(5) . . . . ?
C72 C69 C67 C71 -3.0(5) . . . . ?
C72 C68 C70 C71 -2.0(6) . . . . ?
C6 C7 C2 C1 171.6(6) . . . . ?
C6 C7 C2 C3 -6.9(10) . . . . ?
C27 C28 C29 C30 176.8(6) . . . . ?
C61 C60 C59 C58 -176.8(9) . . . . ?
C61 C60 C59 C64 -7.3(11) . . . . ?
C61 C62 C63 C64 -3.9(11) . . . . ?
C1 C2 C3 C4 -173.5(7) . . . . ?
C31 C30 C29 C28 -0.2(8) . . . . ?
C69 C67 C71 C70 55.5(5) . . . . ?
C69 C67 C71 C74 -59.3(5) . . . . ?
C60 C59 C58 O29 165.7(10) . . . . ?
C60 C59 C64 C63 14.9(12) . . . . ?
C4 C3 C2 C7 4.9(10) . . . . ?
C66 C67 C71 C70 -61.2(5) . . . . ?
C66 C67 C71 C74 -176.0(5) . . . . ?
O29 C58 C59 C64 -3.8(10) . . . . ?
C62 C63 C64 C59 -9.6(12) . . . . ?
C58 C59 C64 C63 -175.1(10) . . . . ?

loop_
_restr_distance_atom_site_label_1
_restr_distance_atom_site_label_2
_restr_distance_site_symmetry_2
_restr_distance_target
_restr_distance_target_weight_param
_restr_distance_diff
H4Ba O4B 1 0.9000 0.0200 -0.1200
H4Bb O4B 1 0.9000 0.0200 -0.1200
C53 N5 1 1.5000 0.0200 0.0432
C56 C57 1 1.5000 0.0200 0.0012
C54 C55 1 1.5000 0.0200 0.0575
N6 C85 1 1.5000 0.0200 -0.0101
C85 C84 1 1.5000 0.0200 0.0198
C86 N6 1 1.5000 0.0200 -0.0067
C87 C86 1 1.5000 0.0200 0.0158

loop_
_restr_U_iso_atom_site_label
_restr_U_iso_weight_param
O4B 0.0200
O4B 0.0200
C63 0.0200
C64 0.0200
C87 0.0200

loop_
_smtbx_masks_void_nr
_smtbx_masks_void_average_x
_smtbx_masks_void_average_y
_smtbx_masks_void_average_z
_smtbx_masks_void_volume
_smtbx_masks_void_count_electrons
_smtbx_masks_void_content
1 -0.302 -0.217 0.507 12019.7 943.6 '12 DEF,28 H2O'
2 0.229 0.229 0.229 86.6 0.0 ?
3 0.271 0.771 0.729 86.6 0.0 ?
4 0.729 0.271 0.771 86.6 0.0 ?
5 0.771 0.729 0.271 86.6 0.0 ?
